data_7103133
loop_
_publ_author_name
'Ono, Kosuke'
'Yoshizawa, Michito'
'Kato, Tatsuhisa'
'Fujita, Makoto'

_publ_section_title
;
 Three-metal-center spin interactions through the intercalation of
 metal azaporphines and porphines into an organic pillared coordination
 box.
;
_journal_issue 20
_journal_name_full 'Chemical communications (Cambridge, England)'
_journal_page_first 2328
_journal_page_last 2330
_journal_paper_doi 10.1039/b801701h
_journal_year 2008
_chemical_formula_sum 'C168 H186 N64.75 O104.5 Pd6'
_chemical_formula_weight 5404.12
_chemical_name_systematic
;
?
;
_space_group_IT_number 2
_symmetry_cell_setting triclinic
_symmetry_space_group_name_Hall '-P 1'
_symmetry_space_group_name_H-M 'P -1'
_atom_sites_solution_hydrogens geom
_atom_sites_solution_primary direct
_atom_sites_solution_secondary difmap
_audit_creation_method SHELXL-97
_cell_angle_alpha 107.593(2)
_cell_angle_beta 102.779(2)
_cell_angle_gamma 95.762(2)
_cell_formula_units_Z 2
_cell_length_a 20.025(3)
_cell_length_b 26.094(4)
_cell_length_c 26.215(4)
_cell_measurement_reflns_used 50852
_cell_measurement_temperature 80(2)
_cell_measurement_theta_max 27.62
_cell_measurement_theta_min 1.95
_cell_volume 12526(3)
_computing_cell_refinement 'Bruker SMART'
_computing_data_collection 'Bruker SMART'
_computing_data_reduction 'Bruker SAINT'
_computing_molecular_graphics 'Bruker SHELXTL'
_computing_publication_material 'Bruker SHELXTL'
_computing_structure_refinement 'SHELXL-97 (Sheldrick, 1997)'
_computing_structure_solution 'SHELXS-97 (Sheldrick, 1990)'
_diffrn_ambient_temperature 80(2)
_diffrn_measured_fraction_theta_full 0.873
_diffrn_measured_fraction_theta_max 0.873
_diffrn_measurement_device_type 'CCD area detector'
_diffrn_measurement_method 'phi and omega scans'
_diffrn_radiation_monochromator graphite
_diffrn_radiation_source 'fine-focus sealed tube'
_diffrn_radiation_type MoK\a
_diffrn_radiation_wavelength 0.71073
_diffrn_reflns_av_R_equivalents 0.0302
_diffrn_reflns_av_sigmaI/netI 0.0619
_diffrn_reflns_limit_h_max 25
_diffrn_reflns_limit_h_min -26
_diffrn_reflns_limit_k_max 30
_diffrn_reflns_limit_k_min -32
_diffrn_reflns_limit_l_max 32
_diffrn_reflns_limit_l_min -31
_diffrn_reflns_number 99554
_diffrn_reflns_theta_full 27.62
_diffrn_reflns_theta_max 27.62
_diffrn_reflns_theta_min 1.95
_exptl_absorpt_coefficient_mu 0.525
_exptl_absorpt_correction_T_max 0.9494
_exptl_absorpt_correction_T_min 0.9023
_exptl_absorpt_correction_type none
_exptl_crystal_colour black
_exptl_crystal_density_diffrn 1.438
_exptl_crystal_density_meas 0
_exptl_crystal_density_method 'not measured'
_exptl_crystal_description plate
_exptl_crystal_F_000 5519
_exptl_crystal_size_max 0.20
_exptl_crystal_size_mid 0.10
_exptl_crystal_size_min 0.10
_refine_diff_density_max 1.762
_refine_diff_density_min -0.995
_refine_diff_density_rms 0.125
_refine_ls_extinction_method none
_refine_ls_goodness_of_fit_ref 1.023
_refine_ls_hydrogen_treatment mixed
_refine_ls_matrix_type full
_refine_ls_number_parameters 3085
_refine_ls_number_reflns 50850
_refine_ls_number_restraints 1141
_refine_ls_restrained_S_all 1.037
_refine_ls_R_factor_all 0.1319
_refine_ls_R_factor_gt 0.0752
_refine_ls_shift/su_max 0.041
_refine_ls_shift/su_mean 0.001
_refine_ls_structure_factor_coef Fsqd
_refine_ls_weighting_details 'calc w=1/[\s^2^(Fo^2^)+(0.1294P)^2^+44.3247P] where P=(Fo^2^+2Fc^2^)/3'
_refine_ls_weighting_scheme calc
_refine_ls_wR_factor_gt 0.2028
_refine_ls_wR_factor_ref 0.2556
_reflns_number_gt 30623
_reflns_number_total 50850
_reflns_threshold_expression >2sigma(I)
_cod_data_source_file b801701h.txt
_cod_data_source_block 3p-1
_cod_depositor_comments
;
The following automatic conversions were performed:
'_symmetry_cell_setting' value 'Triclinic' changed to 'triclinic'
according to '/home/saulius/struct/CIF-dictionaries/cif_core.dic'
dictionary named 'cif_core.dic' version 2.4.1 from 2010-06-29.

Automatic conversion script
Id: cif_fix_enum 1527 2010-12-29 10:47:43Z saulius 
;
_cod_original_sg_symbol_H-M P-1
_cod_original_formula_sum 'C168 H186 N64.75 O104.50 Pd6'
_cod_database_code 7103133

loop_
_symmetry_equiv_pos_as_xyz
'x, y, z'
'-x, -y, -z'

loop_
_atom_site_label
_atom_site_type_symbol
_atom_site_fract_x
_atom_site_fract_y
_atom_site_fract_z
_atom_site_U_iso_or_equiv
_atom_site_adp_type
_atom_site_occupancy
_atom_site_symmetry_multiplicity
_atom_site_calc_flag
_atom_site_refinement_flags
_atom_site_disorder_assembly
_atom_site_disorder_group
Pd1 Pd 0.94835(3) 0.051014(19) 1.31926(2) 0.04300(14) Uani 1 1 d . A .
Pd2 Pd 0.75671(3) 0.53495(2) 1.38651(2) 0.04034(14) Uani 1 1 d . D .
Pd3 Pd 1.27048(3) 0.42350(2) 1.18705(2) 0.04717(15) Uani 1 1 d . . .
Pd4 Pd 0.58623(3) -0.16465(2) 0.69578(2) 0.04624(15) Uani 1 1 d . A .
Pd5 Pd 0.30759(2) 0.27579(2) 0.78757(2) 0.03820(13) Uani 1 1 d . . .
Pd6 Pd 0.83922(3) 0.24707(2) 0.58016(2) 0.04368(14) Uani 1 1 d . . .
C1A C 0.9004(4) 0.1522(3) 1.3134(3) 0.0404(15) Uani 1 1 d . . .
H1AA H 0.8676 0.1404 1.3305 0.049 Uiso 1 1 calc R . .
C2A C 0.8976(3) 0.2005(2) 1.3021(3) 0.0393(15) Uani 1 1 d . . .
H2AA H 0.8638 0.2219 1.3120 0.047 Uiso 1 1 calc R . .
C3A C 0.9442(3) 0.2170(2) 1.2763(3) 0.0375(14) Uani 1 1 d . . .
C4A C 0.9915(4) 0.1834(2) 1.2611(3) 0.0396(15) Uani 1 1 d . . .
H4AA H 1.0228 0.1928 1.2415 0.047 Uiso 1 1 calc R . .
C5A C 0.9920(3) 0.1363(2) 1.2749(3) 0.0398(15) Uani 1 1 d . . .
H5AA H 1.0249 0.1138 1.2654 0.048 Uiso 1 1 calc R . .
C6A C 0.8587(4) 0.4865(3) 1.3329(3) 0.0473(18) Uani 1 1 d . . .
H6AA H 0.8702 0.5229 1.3335 0.057 Uiso 1 1 calc R . .
C7A C 0.8932(3) 0.4476(3) 1.3072(3) 0.0420(16) Uani 1 1 d . . .
H7AA H 0.9279 0.4571 1.2904 0.050 Uiso 1 1 calc R . .
C8A C 0.8765(3) 0.3942(2) 1.3063(3) 0.0382(15) Uani 1 1 d . . .
C9A C 0.8251(3) 0.3820(2) 1.3304(3) 0.0379(14) Uani 1 1 d . . .
H9AA H 0.8127 0.3459 1.3305 0.045 Uiso 1 1 calc R . .
C10A C 0.7923(4) 0.4232(3) 1.3544(3) 0.0408(15) Uani 1 1 d . . .
H10A H 0.7557 0.4146 1.3698 0.049 Uiso 1 1 calc R . .
C11A C 1.1348(4) 0.4245(3) 1.2124(3) 0.0499(18) Uani 1 1 d . . .
H11A H 1.1439 0.4615 1.2138 0.060 Uiso 1 1 calc R . .
C12A C 1.0757(4) 0.4064(3) 1.2239(3) 0.0453(17) Uani 1 1 d . . .
H12A H 1.0441 0.4304 1.2329 0.054 Uiso 1 1 calc R . .
C13A C 1.0618(4) 0.3523(2) 1.2222(3) 0.0390(15) Uani 1 1 d . . .
C14A C 1.1075(4) 0.3183(3) 1.2054(3) 0.0427(16) Uani 1 1 d . . .
H14A H 1.0983 0.2807 1.2017 0.051 Uiso 1 1 calc R . .
C15A C 1.1659(4) 0.3393(3) 1.1943(3) 0.0449(16) Uani 1 1 d . . .
H15A H 1.1968 0.3156 1.1828 0.054 Uiso 1 1 calc R . .
C16A C 0.9483(3) 0.2702(2) 1.2673(3) 0.0358(14) Uani 1 1 d . . .
C17A C 0.9168(3) 0.3531(2) 1.2821(3) 0.0353(14) Uani 1 1 d . . .
C18A C 1.0038(3) 0.3341(2) 1.2415(3) 0.0369(14) Uani 1 1 d . . .
N1A N 0.9477(3) 0.12178(19) 1.3010(2) 0.0362(12) Uani 1 1 d . . .
N2A N 0.8101(3) 0.4749(2) 1.3568(2) 0.0410(13) Uani 1 1 d . . .
N3A N 1.1812(3) 0.3920(2) 1.1990(3) 0.0477(14) Uani 1 1 d . . .
N4A N 0.9055(3) 0.3033(2) 1.2864(2) 0.0371(12) Uani 1 1 d . . .
N5A N 0.9640(3) 0.3700(2) 1.2596(2) 0.0376(12) Uani 1 1 d . . .
N6A N 0.9969(3) 0.2827(2) 1.2441(2) 0.0381(12) Uani 1 1 d . . .
C1B C 0.6464(3) -0.0567(3) 0.6979(3) 0.0408(15) Uani 1 1 d . . .
H1BA H 0.6801 -0.0763 0.6849 0.049 Uiso 1 1 calc R . .
C2B C 0.6528(3) -0.0020(3) 0.7043(3) 0.0412(15) Uani 1 1 d . . .
H2BA H 0.6906 0.0160 0.6960 0.049 Uiso 1 1 calc R . .
C3B C 0.6032(3) 0.0263(2) 0.7232(3) 0.0349(13) Uani 1 1 d . . .
C4B C 0.5511(3) -0.0005(3) 0.7378(3) 0.0388(14) Uani 1 1 d . . .
H4BA H 0.5183 0.0186 0.7530 0.047 Uiso 1 1 calc R . .
C5B C 0.5478(3) -0.0554(3) 0.7299(3) 0.0383(14) Uani 1 1 d . . .
H5BA H 0.5117 -0.0742 0.7392 0.046 Uiso 1 1 calc R . .
C6B C 0.7291(3) 0.2454(3) 0.6382(3) 0.0413(15) Uani 1 1 d . . .
H6BA H 0.7270 0.2804 0.6346 0.050 Uiso 1 1 calc R . .
C7B C 0.6874(3) 0.2271(3) 0.6667(3) 0.0381(14) Uani 1 1 d . . .
H7BA H 0.6566 0.2489 0.6819 0.046 Uiso 1 1 calc R . .
C8B C 0.6908(3) 0.1768(2) 0.6731(3) 0.0352(14) Uani 1 1 d . . .
C9B C 0.7365(4) 0.1459(3) 0.6492(3) 0.0456(17) Uani 1 1 d . . .
H9BA H 0.7402 0.1110 0.6527 0.055 Uiso 1 1 calc R . .
C10B C 0.7755(4) 0.1665(3) 0.6209(3) 0.0489(17) Uani 1 1 d . . .
H10B H 0.8059 0.1453 0.6046 0.059 Uiso 1 1 calc R . .
C11B C 0.4413(3) 0.2637(3) 0.7623(3) 0.0389(15) Uani 1 1 d . . .
H11B H 0.4376 0.2980 0.7575 0.047 Uiso 1 1 calc R . .
C12B C 0.4982(3) 0.2403(2) 0.7533(3) 0.0368(14) Uani 1 1 d . . .
H12B H 0.5340 0.2587 0.7434 0.044 Uiso 1 1 calc R . .
C13B C 0.5025(3) 0.1891(2) 0.7591(2) 0.0305(12) Uani 1 1 d . . .
C14B C 0.4518(3) 0.1654(2) 0.7773(2) 0.0342(13) Uani 1 1 d . . .
H14B H 0.4548 0.1315 0.7836 0.041 Uiso 1 1 calc R . .
C15B C 0.3974(3) 0.1914(3) 0.7862(3) 0.0373(14) Uani 1 1 d . . .
H15B H 0.3626 0.1751 0.7989 0.045 Uiso 1 1 calc R . .
C16B C 0.6048(3) 0.0842(2) 0.7255(3) 0.0339(13) Uani 1 1 d . . .
C17B C 0.6457(3) 0.1543(2) 0.7017(3) 0.0339(13) Uani 1 1 d . . .
C18B C 0.5584(3) 0.1604(2) 0.7426(2) 0.0314(13) Uani 1 1 d . . .
N1B N 0.5941(3) -0.0830(2) 0.7094(2) 0.0402(13) Uani 1 1 d . . .
N2B N 0.7721(3) 0.2158(2) 0.6155(2) 0.0411(13) Uani 1 1 d . . .
N3B N 0.3912(3) 0.2392(2) 0.7777(2) 0.0365(12) Uani 1 1 d . . .
N4B N 0.6506(3) 0.1044(2) 0.7032(2) 0.0376(12) Uani 1 1 d . . .
N5B N 0.6019(2) 0.18454(19) 0.7218(2) 0.0318(11) Uani 1 1 d . . .
N6B N 0.5576(3) 0.1101(2) 0.7458(2) 0.0348(11) Uani 1 1 d . . .
C1C C 0.9331(4) -0.0039(3) 1.2024(3) 0.0495(18) Uani 1 1 d . . .
H1CA H 0.9818 -0.0008 1.2165 0.059 Uiso 1 1 calc R . .
C2C C 0.9046(4) -0.0253(3) 1.1462(3) 0.0492(18) Uani 1 1 d . A .
H2CA H 0.9332 -0.0370 1.1220 0.059 Uiso 1 1 calc R . .
C3C C 0.8332(4) -0.0299(3) 1.1248(3) 0.0477(17) Uani 1 1 d . . .
C4C C 0.7947(4) -0.0120(3) 1.1635(3) 0.0538(19) Uani 1 1 d . A .
H4CA H 0.7458 -0.0144 1.1510 0.065 Uiso 1 1 calc R . .
C5C C 0.8271(4) 0.0087(3) 1.2190(3) 0.0524(19) Uani 1 1 d . . .
H5CA H 0.8000 0.0205 1.2444 0.063 Uiso 1 1 calc R A .
C6C C 0.799(3) -0.051(3) 1.0709(14) 0.035(6) Uani 0.427(14) 1 d PU A 1
C7C C 0.8298(9) -0.0825(8) 1.0328(7) 0.045(4) Uani 0.427(14) 1 d PU A 1
H7CA H 0.8728 -0.0926 1.0463 0.054 Uiso 0.427(14) 1 calc PR A 1
C8C C 0.8018(9) -0.0995(8) 0.9773(7) 0.046(4) Uani 0.427(14) 1 d PU A 1
H8CA H 0.8272 -0.1179 0.9530 0.056 Uiso 0.427(14) 1 calc PR A 1
C9C C 0.738(2) -0.090(2) 0.9558(12) 0.030(4) Uani 0.427(14) 1 d PU A 1
C10C C 0.7010(9) -0.0626(9) 0.9930(8) 0.045(4) Uani 0.427(14) 1 d PU A 1
H10C H 0.6553 -0.0572 0.9790 0.054 Uiso 0.427(14) 1 calc PR A 1
C11C C 0.7306(8) -0.0438(8) 1.0484(7) 0.039(4) Uani 0.427(14) 1 d PU A 1
H11C H 0.7053 -0.0253 1.0727 0.047 Uiso 0.427(14) 1 calc PR A 1
C21C C 0.802(2) -0.052(2) 1.0596(10) 0.041(4) Uani 0.573(14) 1 d PU A 2
C17C C 0.8406(7) -0.0469(6) 1.0226(6) 0.050(3) Uani 0.573(14) 1 d PU A 2
H17A H 0.8884 -0.0303 1.0361 0.060 Uiso 0.573(14) 1 calc PR A 2
C18C C 0.8096(6) -0.0657(6) 0.9666(5) 0.046(3) Uani 0.573(14) 1 d PU A 2
H18A H 0.8370 -0.0620 0.9422 0.055 Uiso 0.573(14) 1 calc PR A 2
C22C C 0.7385(19) -0.0904(19) 0.9437(10) 0.040(5) Uani 0.573(14) 1 d PU A 2
C20C C 0.7033(8) -0.0973(8) 0.9825(6) 0.055(4) Uani 0.573(14) 1 d PU A 2
H20A H 0.6568 -0.1168 0.9698 0.066 Uiso 0.573(14) 1 calc PR A 2
C19C C 0.7350(8) -0.0764(7) 1.0388(6) 0.051(3) Uani 0.573(14) 1 d PU A 2
H19A H 0.7082 -0.0794 1.0638 0.062 Uiso 0.573(14) 1 calc PR A 2
C12C C 0.6013(4) -0.1397(3) 0.8143(3) 0.0514(18) Uani 1 1 d . . .
H12C H 0.5519 -0.1484 0.8015 0.062 Uiso 1 1 calc R . .
C13C C 0.6316(4) -0.1229(3) 0.8703(3) 0.0527(18) Uani 1 1 d . A .
H13A H 0.6036 -0.1203 0.8956 0.063 Uiso 1 1 calc R . .
C14C C 0.7040(4) -0.1097(3) 0.8899(3) 0.0419(16) Uani 1 1 d . . .
C15C C 0.7410(4) -0.1138(3) 0.8502(3) 0.0509(18) Uani 1 1 d . A .
H15C H 0.7903 -0.1043 0.8615 0.061 Uiso 1 1 calc R . .
C16C C 0.7071(4) -0.1313(3) 0.7948(3) 0.0489(18) Uani 1 1 d . . .
H16A H 0.7339 -0.1341 0.7686 0.059 Uiso 1 1 calc R A .
N1C N 0.8948(3) 0.0130(2) 1.2385(2) 0.0424(13) Uani 1 1 d . A .
N2C N 0.6388(3) -0.1444(2) 0.7764(3) 0.0475(14) Uani 1 1 d . A .
C1D C 0.6380(3) 0.4662(3) 1.2956(3) 0.0431(16) Uani 1 1 d . . .
H1DA H 0.6263 0.4549 1.3243 0.052 Uiso 1 1 calc R . .
C2D C 0.5983(3) 0.4410(3) 1.2418(3) 0.0408(15) Uani 1 1 d . . .
H2DA H 0.5601 0.4124 1.2335 0.049 Uiso 1 1 calc R . .
C3D C 0.6147(3) 0.4578(3) 1.1997(3) 0.0444(17) Uani 1 1 d . . .
C4D C 0.6714(4) 0.4997(3) 1.2144(3) 0.0427(16) Uani 1 1 d . . .
H4DA H 0.6840 0.5122 1.1867 0.051 Uiso 1 1 calc R . .
C5D C 0.7091(3) 0.5229(3) 1.2687(3) 0.0408(15) Uani 1 1 d . . .
H5DA H 0.7477 0.5514 1.2781 0.049 Uiso 1 1 calc R . .
C6D C 0.5720(4) 0.4320(3) 1.1416(3) 0.0439(16) Uani 1 1 d . . .
C7D C 0.5383(4) 0.3777(3) 1.1221(3) 0.0474(17) Uani 1 1 d . . .
H7DA H 0.5439 0.3565 1.1460 0.057 Uiso 1 1 calc R . .
C8D C 0.4972(4) 0.3546(3) 1.0687(3) 0.0469(17) Uani 1 1 d . . .
H8DA H 0.4748 0.3175 1.0560 0.056 Uiso 1 1 calc R . .
C9D C 0.4878(4) 0.3849(3) 1.0330(3) 0.0463(17) Uani 1 1 d . . .
C10D C 0.5219(4) 0.4391(3) 1.0521(3) 0.0494(17) Uani 1 1 d . . .
H10D H 0.5160 0.4604 1.0282 0.059 Uiso 1 1 calc R . .
C11D C 0.5644(4) 0.4622(3) 1.1059(3) 0.0513(18) Uani 1 1 d . . .
H11D H 0.5884 0.4988 1.1184 0.062 Uiso 1 1 calc R . .
C12D C 0.4100(4) 0.3569(3) 0.8809(3) 0.0446(16) Uani 1 1 d . . .
H12D H 0.4162 0.3724 0.8534 0.053 Uiso 1 1 calc R . .
C13D C 0.4516(4) 0.3809(3) 0.9344(3) 0.0464(16) Uani 1 1 d . . .
H13B H 0.4868 0.4117 0.9428 0.056 Uiso 1 1 calc R . .
C14D C 0.4429(3) 0.3606(3) 0.9759(3) 0.0425(16) Uani 1 1 d . . .
C15D C 0.3910(3) 0.3148(3) 0.9610(3) 0.0414(15) Uani 1 1 d . . .
H15D H 0.3829 0.2995 0.9881 0.050 Uiso 1 1 calc R . .
C16D C 0.3518(3) 0.2919(3) 0.9069(3) 0.0414(15) Uani 1 1 d . . .
H16B H 0.3169 0.2606 0.8974 0.050 Uiso 1 1 calc R . .
N1D N 0.6929(3) 0.5065(2) 1.3089(2) 0.0383(12) Uani 1 1 d . . .
N2D N 0.3610(3) 0.3122(2) 0.8666(2) 0.0363(12) Uani 1 1 d . . .
C1E C 1.1723(4) 0.4321(3) 1.0898(3) 0.0455(16) Uani 1 1 d . . .
H1EA H 1.1690 0.4655 1.1159 0.055 Uiso 1 1 calc R . .
C2E C 1.1313(4) 0.4166(3) 1.0363(3) 0.0467(17) Uani 1 1 d . . .
H2EA H 1.0996 0.4388 1.0262 0.056 Uiso 1 1 calc R . .
C3E C 1.1359(4) 0.3687(3) 0.9968(3) 0.0414(15) Uani 1 1 d . . .
C4E C 1.1831(4) 0.3381(3) 1.0146(3) 0.0420(15) Uani 1 1 d . . .
H4EA H 1.1888 0.3053 0.9890 0.050 Uiso 1 1 calc R . .
C5E C 1.2212(4) 0.3546(3) 1.0683(3) 0.0438(16) Uani 1 1 d . . .
H5EA H 1.2519 0.3322 1.0796 0.053 Uiso 1 1 calc R . .
C6E C 1.0934(4) 0.3519(3) 0.9391(3) 0.0430(16) Uani 1 1 d . . .
C7E C 1.0742(4) 0.3912(3) 0.9145(3) 0.0443(16) Uani 1 1 d . . .
H7EA H 1.0882 0.4289 0.9358 0.053 Uiso 1 1 calc R . .
C8E C 1.0364(3) 0.3761(3) 0.8612(3) 0.0425(16) Uani 1 1 d . . .
H8EA H 1.0242 0.4035 0.8457 0.051 Uiso 1 1 calc R . .
C9E C 1.0146(3) 0.3207(3) 0.8279(3) 0.0393(15) Uani 1 1 d . . .
C10E C 1.0326(4) 0.2818(3) 0.8520(3) 0.0450(16) Uani 1 1 d . . .
H10E H 1.0177 0.2441 0.8306 0.054 Uiso 1 1 calc R . .
C11E C 1.0713(4) 0.2966(3) 0.9060(3) 0.0449(16) Uani 1 1 d . . .
H11E H 1.0835 0.2690 0.9213 0.054 Uiso 1 1 calc R . .
C12E C 0.9432(3) 0.2431(3) 0.6761(3) 0.0442(16) Uani 1 1 d . . .
H12E H 0.9464 0.2096 0.6502 0.053 Uiso 1 1 calc R . .
C13E C 0.9788(3) 0.2562(3) 0.7299(3) 0.0405(15) Uani 1 1 d . . .
H13C H 1.0064 0.2318 0.7409 0.049 Uiso 1 1 calc R . .
C14E C 0.9757(3) 0.3052(3) 0.7696(3) 0.0389(15) Uani 1 1 d . . .
C15E C 0.9343(3) 0.3389(3) 0.7497(3) 0.0418(15) Uani 1 1 d . . .
H15E H 0.9304 0.3728 0.7746 0.050 Uiso 1 1 calc R . .
C16E C 0.8994(3) 0.3235(3) 0.6950(3) 0.0432(16) Uani 1 1 d . . .
H16C H 0.8715 0.3470 0.6828 0.052 Uiso 1 1 calc R . .
N1E N 1.2171(3) 0.4015(2) 1.1064(2) 0.0422(13) Uani 1 1 d . . .
N2E N 0.9033(3) 0.2761(2) 0.6579(2) 0.0382(12) Uani 1 1 d . . .
C1P C 1.0807(5) 0.1108(5) 1.3992(4) 0.083(3) Uani 1 1 d . . .
H1PA H 1.1091 0.1283 1.4375 0.124 Uiso 1 1 calc R . .
H1PB H 1.0778 0.1378 1.3801 0.124 Uiso 1 1 calc R . .
H1PC H 1.1021 0.0812 1.3799 0.124 Uiso 1 1 calc R . .
C2P C 0.9807(6) 0.1322(5) 1.4327(4) 0.100(4) Uani 1 1 d . . .
H2PA H 1.0122 0.1489 1.4701 0.150 Uiso 1 1 calc R . .
H2PB H 0.9356 0.1164 1.4352 0.150 Uiso 1 1 calc R . .
H2PC H 0.9744 0.1601 1.4150 0.150 Uiso 1 1 calc R . .
C3P C 1.0127(7) 0.0447(5) 1.4242(4) 0.087(3) Uani 1 1 d . . .
H3PA H 1.0562 0.0303 1.4218 0.104 Uiso 1 1 calc R B 1
H3PB H 1.0156 0.0616 1.4641 0.104 Uiso 1 1 calc R B 1
C4P C 0.9556(18) -0.0010(8) 1.4010(8) 0.081(8) Uani 0.51(3) 1 d PU C 1
H4PA H 0.9132 0.0101 1.4113 0.097 Uiso 0.51(3) 1 calc PR C 1
H4PB H 0.9672 -0.0311 1.4151 0.097 Uiso 0.51(3) 1 calc PR C 1
C5P C 0.9727(7) -0.0619(4) 1.3040(6) 0.107(4) Uani 1 1 d . C 1
H5PA H 0.9688 -0.0945 1.3150 0.161 Uiso 1 1 calc R C 1
H5PB H 1.0218 -0.0484 1.3083 0.161 Uiso 1 1 calc R C 1
H5PC H 0.9466 -0.0712 1.2651 0.161 Uiso 1 1 calc R C 1
C41P C 1.0074(18) -0.0040(9) 1.3899(11) 0.089(9) Uani 0.49(3) 1 d PU C 2
H41A H 1.0037 -0.0307 1.4096 0.107 Uiso 0.49(3) 1 calc PR C 2
H41B H 1.0502 -0.0064 1.3769 0.107 Uiso 0.49(3) 1 calc PR C 2
C6P C 0.889(3) -0.036(2) 1.3402(19) 0.084(9) Uani 0.48(9) 1 d PU C 3
H6PA H 0.8897 -0.0698 1.3498 0.126 Uiso 0.48(9) 1 calc PR C 3
H6PB H 0.8564 -0.0446 1.3035 0.126 Uiso 0.48(9) 1 calc PR C 3
H6PC H 0.8732 -0.0092 1.3679 0.126 Uiso 0.48(9) 1 calc PR C 3
C69P C 0.858(3) -0.0482(12) 1.322(2) 0.069(11) Uani 0.52(9) 1 d PU C 4
H69A H 0.8544 -0.0820 1.3308 0.104 Uiso 0.52(9) 1 calc PR C 4
H69B H 0.8384 -0.0564 1.2821 0.104 Uiso 0.52(9) 1 calc PR C 4
H69C H 0.8334 -0.0228 1.3428 0.104 Uiso 0.52(9) 1 calc PR C 4
C7P C 0.8333(14) 0.5202(6) 1.4881(6) 0.083(7) Uani 0.83(5) 1 d PU D 1
H7PA H 0.8646 0.5357 1.5256 0.125 Uiso 0.83(5) 1 calc PR D 1
H7PB H 0.8544 0.4934 1.4646 0.125 Uiso 0.83(5) 1 calc PR D 1
H7PC H 0.7888 0.5023 1.4896 0.125 Uiso 0.83(5) 1 calc PR D 1
C71P C 0.801(3) 0.5292(18) 1.5000(19) 0.031(13) Uiso 0.17(5) 1 d PU D 2
H71A H 0.8322 0.5434 1.5376 0.047 Uiso 0.17(5) 1 calc PR D 2
H71B H 0.8044 0.4910 1.4826 0.047 Uiso 0.17(5) 1 calc PR D 2
H71C H 0.7529 0.5314 1.5019 0.047 Uiso 0.17(5) 1 calc PR D 2
C8P C 0.8915(6) 0.5847(5) 1.4648(4) 0.109(4) Uani 1 1 d . D .
H8PA H 0.9216 0.5981 1.5028 0.164 Uiso 1 1 calc R . .
H8PB H 0.8901 0.6148 1.4497 0.164 Uiso 1 1 calc R . .
H8PC H 0.9100 0.5555 1.4417 0.164 Uiso 1 1 calc R . .
C9P C 0.7787(19) 0.5954(14) 1.5009(8) 0.069(8) Uani 0.51(5) 1 d PU D 1
H9PA H 0.7479 0.5696 1.5103 0.082 Uiso 0.51(5) 1 calc PR D 1
H9PB H 0.8104 0.6210 1.5359 0.082 Uiso 0.51(5) 1 calc PR D 1
C91P C 0.8082(16) 0.6198(13) 1.4935(9) 0.063(7) Uani 0.49(5) 1 d PU D 2
H91A H 0.8191 0.6269 1.5340 0.075 Uiso 0.49(5) 1 calc PR D 2
H91B H 0.8391 0.6477 1.4868 0.075 Uiso 0.49(5) 1 calc PR D 2
C10P C 0.7391(7) 0.6241(5) 1.4741(4) 0.101(4) Uani 1 1 d . . .
H10F H 0.7697 0.6575 1.4765 0.121 Uiso 1 1 calc R D 1
H10G H 0.7041 0.6360 1.4944 0.121 Uiso 1 1 calc R D 1
C11P C 0.6304(5) 0.5728(4) 1.4099(4) 0.077(3) Uani 1 1 d . . .
H11F H 0.6062 0.6027 1.4242 0.115 Uiso 1 1 calc R D .
H11G H 0.6295 0.5478 1.4311 0.115 Uiso 1 1 calc R . .
H11H H 0.6070 0.5530 1.3707 0.115 Uiso 1 1 calc R . .
C12P C 0.7024(5) 0.6346(3) 1.3843(4) 0.070(3) Uani 1 1 d . . .
H12F H 0.6764 0.6631 1.3985 0.105 Uiso 1 1 calc R D .
H12G H 0.6804 0.6152 1.3448 0.105 Uiso 1 1 calc R . .
H12H H 0.7504 0.6514 1.3891 0.105 Uiso 1 1 calc R . .
C13P C 1.2879(6) 0.4719(4) 1.3095(4) 0.090(3) Uani 1 1 d . . .
H13D H 1.3181 0.4813 1.3472 0.135 Uiso 1 1 calc R . .
H13E H 1.2453 0.4472 1.3053 0.135 Uiso 1 1 calc R . .
H13F H 1.2759 0.5053 1.3030 0.135 Uiso 1 1 calc R . .
C14P C 1.3411(5) 0.3931(4) 1.2794(4) 0.075(3) Uani 1 1 d . . .
H14C H 1.3678 0.4022 1.3181 0.113 Uiso 1 1 calc R . .
H14D H 1.3685 0.3752 1.2547 0.113 Uiso 1 1 calc R . .
H14E H 1.2975 0.3683 1.2725 0.113 Uiso 1 1 calc R . .
C15P C 1.3900(6) 0.4810(4) 1.2773(5) 0.096(4) Uani 1 1 d . . .
H15F H 1.4252 0.4800 1.3099 0.115 Uiso 1 1 calc R . .
H15G H 1.3817 0.5190 1.2844 0.115 Uiso 1 1 calc R . .
C16P C 1.4156(5) 0.4628(4) 1.2265(5) 0.088(3) Uani 1 1 d . . .
H16D H 1.4568 0.4893 1.2301 0.106 Uiso 1 1 calc R . .
H16E H 1.4296 0.4268 1.2224 0.106 Uiso 1 1 calc R . .
C17P C 1.3524(5) 0.5141(3) 1.1760(4) 0.069(2) Uani 1 1 d . . .
H17B H 1.3952 0.5323 1.1719 0.104 Uiso 1 1 calc R . .
H17C H 1.3428 0.5357 1.2105 0.104 Uiso 1 1 calc R . .
H17D H 1.3135 0.5108 1.1444 0.104 Uiso 1 1 calc R . .
C18P C 1.3809(5) 0.4281(4) 1.1265(5) 0.079(3) Uani 1 1 d . . .
H18B H 1.4246 0.4478 1.1253 0.119 Uiso 1 1 calc R . .
H18C H 1.3440 0.4250 1.0936 0.119 Uiso 1 1 calc R . .
H18D H 1.3870 0.3915 1.1270 0.119 Uiso 1 1 calc R . .
C19P C 0.4670(5) -0.1628(5) 0.6083(4) 0.082(3) Uani 1 1 d . E .
H19B H 0.4428 -0.1738 0.5688 0.124 Uiso 1 1 calc R . .
H19C H 0.4783 -0.1229 0.6241 0.124 Uiso 1 1 calc R . .
H19D H 0.4369 -0.1768 0.6277 0.124 Uiso 1 1 calc R . .
C20P C 0.5738(6) -0.1643(5) 0.5824(4) 0.088(3) Uani 1 1 d . E .
H20B H 0.5469 -0.1742 0.5437 0.132 Uiso 1 1 calc R . .
H20C H 0.6158 -0.1807 0.5840 0.132 Uiso 1 1 calc R . .
H20D H 0.5871 -0.1244 0.5987 0.132 Uiso 1 1 calc R . .
C21P C 0.533(2) -0.2455(9) 0.5866(11) 0.063(7) Uiso 0.42(6) 1 d PU E 1
H21A H 0.4972 -0.2610 0.5506 0.076 Uiso 0.42(6) 1 calc PR E 1
H21B H 0.5793 -0.2495 0.5799 0.076 Uiso 0.42(6) 1 calc PR E 1
C22P C 0.520(2) -0.2735(7) 0.6249(8) 0.071(7) Uani 0.50(3) 1 d PU E 1
H22A H 0.5199 -0.3130 0.6090 0.085 Uiso 0.50(3) 1 calc PR E 1
H22B H 0.4736 -0.2689 0.6318 0.085 Uiso 0.50(3) 1 calc PR E 1
C23P C 0.5557(17) -0.2695(8) 0.7176(8) 0.045(7) Uiso 0.44(6) 1 d PU E 1
H23A H 0.5547 -0.3090 0.7052 0.068 Uiso 0.44(6) 1 calc PR E 1
H23B H 0.5088 -0.2624 0.7187 0.068 Uiso 0.44(6) 1 calc PR E 1
H23C H 0.5876 -0.2525 0.7547 0.068 Uiso 0.44(6) 1 calc PR E 1
C94P C 0.6379(13) -0.2689(9) 0.667(2) 0.073(10) Uani 0.45(5) 1 d PU E 1
H94A H 0.6300 -0.3084 0.6594 0.109 Uiso 0.45(5) 1 calc PR E 1
H94B H 0.6794 -0.2513 0.6975 0.109 Uiso 0.45(5) 1 calc PR E 1
H94C H 0.6447 -0.2617 0.6332 0.109 Uiso 0.45(5) 1 calc PR E 1
C99P C 0.5065(18) -0.2445(7) 0.5950(10) 0.070(6) Uiso 0.58(6) 1 d PU E 2
H99A H 0.4957 -0.2595 0.5540 0.084 Uiso 0.58(6) 1 calc PR E 2
H99B H 0.4641 -0.2534 0.6064 0.084 Uiso 0.58(6) 1 calc PR E 2
C92P C 0.569(2) -0.2696(8) 0.6230(9) 0.076(7) Uani 0.50(3) 1 d PU E 2
H92A H 0.5574 -0.3099 0.6105 0.091 Uiso 0.50(3) 1 calc PR E 2
H92B H 0.6124 -0.2593 0.6129 0.091 Uiso 0.50(3) 1 calc PR E 2
C93P C 0.527(2) -0.2656(9) 0.7090(10) 0.079(7) Uiso 0.56(6) 1 d PU E 2
H93A H 0.5176 -0.3056 0.6969 0.119 Uiso 0.56(6) 1 calc PR E 2
H93B H 0.4840 -0.2521 0.6993 0.119 Uiso 0.56(6) 1 calc PR E 2
H93C H 0.5474 -0.2509 0.7493 0.119 Uiso 0.56(6) 1 calc PR E 2
C24P C 0.6515(13) -0.2591(8) 0.7068(16) 0.080(8) Uani 0.55(5) 1 d PU E 2
H24A H 0.6505 -0.2987 0.6949 0.119 Uiso 0.55(5) 1 calc PR E 2
H24B H 0.6618 -0.2445 0.7473 0.119 Uiso 0.55(5) 1 calc PR E 2
H24C H 0.6877 -0.2416 0.6946 0.119 Uiso 0.55(5) 1 calc PR E 2
C25P C 0.2899(5) 0.2403(4) 0.6653(4) 0.063(2) Uani 1 1 d . . .
H25A H 0.263(6) 0.232(4) 0.632(5) 0.095 Uiso 1 1 d . . .
H25B H 0.325(5) 0.216(4) 0.669(4) 0.095 Uiso 1 1 d . . .
H25C H 0.315(5) 0.282(5) 0.677(4) 0.095 Uiso 1 1 d . . .
C26P C 0.2241(5) 0.1806(3) 0.6988(3) 0.064(2) Uani 1 1 d . . .
H26A H 0.1967 0.1620 0.6603 0.096 Uiso 1 1 calc R . .
H26B H 0.1947 0.1792 0.7239 0.096 Uiso 1 1 calc R . .
H26C H 0.2636 0.1625 0.7071 0.096 Uiso 1 1 calc R . .
C27P C 0.1907(4) 0.2685(4) 0.6987(4) 0.073(3) Uani 1 1 d . . .
H27A H 0.2060 0.3017 0.6905 0.088 Uiso 1 1 calc R . .
H27B H 0.1521 0.2450 0.6669 0.088 Uiso 1 1 calc R . .
C28P C 0.1660(4) 0.2841(4) 0.7502(4) 0.073(3) Uani 1 1 d . . .
H28A H 0.1287 0.3060 0.7463 0.088 Uiso 1 1 calc R . .
H28B H 0.1471 0.2510 0.7571 0.088 Uiso 1 1 calc R . .
C29P C 0.2463(5) 0.3718(4) 0.7936(4) 0.072(3) Uani 1 1 d . . .
H29A H 0.2083 0.3923 0.7978 0.109 Uiso 1 1 calc R . .
H29B H 0.2558 0.3684 0.7578 0.109 Uiso 1 1 calc R . .
H29C H 0.2882 0.3912 0.8236 0.109 Uiso 1 1 calc R . .
C30P C 0.2059(4) 0.3227(4) 0.8488(4) 0.061(2) Uani 1 1 d . . .
H30A H 0.1669 0.3425 0.8495 0.092 Uiso 1 1 calc R . .
H30B H 0.2457 0.3433 0.8803 0.092 Uiso 1 1 calc R . .
H30C H 0.1921 0.2866 0.8512 0.092 Uiso 1 1 calc R . .
C31P C 0.7377(6) 0.1578(4) 0.4862(4) 0.089(3) Uani 1 1 d . . .
H31A H 0.7076 0.1453 0.4482 0.134 Uiso 1 1 calc R . .
H31B H 0.7094 0.1563 0.5120 0.134 Uiso 1 1 calc R . .
H31C H 0.7722 0.1340 0.4889 0.134 Uiso 1 1 calc R . .
C32P C 0.7219(5) 0.2481(4) 0.4917(4) 0.074(3) Uani 1 1 d . . .
H32A H 0.6917 0.2320 0.4538 0.110 Uiso 1 1 calc R . .
H32B H 0.7451 0.2850 0.4971 0.110 Uiso 1 1 calc R . .
H32C H 0.6939 0.2501 0.5183 0.110 Uiso 1 1 calc R . .
C33P C 0.8206(5) 0.2139(5) 0.4635(4) 0.080(3) Uani 1 1 d . . .
H33A H 0.8466 0.1834 0.4622 0.096 Uiso 1 1 calc R . .
H33B H 0.7927 0.2082 0.4253 0.096 Uiso 1 1 calc R . .
C34P C 0.8699(5) 0.2664(4) 0.4848(4) 0.077(3) Uani 1 1 d . . .
H34A H 0.8442 0.2962 0.4812 0.092 Uiso 1 1 calc R . .
H34B H 0.9040 0.2647 0.4624 0.092 Uiso 1 1 calc R . .
C35P C 0.9677(5) 0.2504(4) 0.5471(4) 0.074(3) Uani 1 1 d . . .
H35A H 1.0005 0.2651 0.5301 0.110 Uiso 1 1 calc R . .
H35B H 0.9520 0.2111 0.5273 0.110 Uiso 1 1 calc R . .
H35C H 0.9907 0.2565 0.5861 0.110 Uiso 1 1 calc R . .
C36P C 0.9300(4) 0.3377(3) 0.5709(4) 0.063(2) Uani 1 1 d . . .
H36A H 0.9619 0.3512 0.5525 0.094 Uiso 1 1 calc R . .
H36B H 0.9539 0.3457 0.6101 0.094 Uiso 1 1 calc R . .
H36C H 0.8894 0.3558 0.5682 0.094 Uiso 1 1 calc R . .
N1P N 1.0110(3) 0.0885(2) 1.3991(2) 0.0504(15) Uani 1 1 d . A .
N2P N 0.9440(6) -0.0191(3) 1.3394(3) 0.077(2) Uani 1 1 d . . .
N3P N 0.8217(3) 0.5637(2) 1.4650(2) 0.0524(16) Uani 1 1 d . . .
N4P N 0.7025(3) 0.5953(2) 1.4154(2) 0.0478(14) Uani 1 1 d . D .
N5P N 1.3253(4) 0.4444(3) 1.2685(3) 0.070(2) Uani 1 1 d . . .
N6P N 1.3610(3) 0.4589(2) 1.1780(3) 0.0616(19) Uani 1 1 d . . .
N7P N 0.5303(4) -0.1850(3) 0.6146(3) 0.0583(17) Uani 1 1 d . . .
N8P N 0.5787(5) -0.2472(3) 0.6803(3) 0.071(2) Uani 1 1 d . . .
N9P N 0.2500(3) 0.2385(3) 0.7065(2) 0.0496(15) Uani 1 1 d . . .
N10P N 0.2259(3) 0.3162(3) 0.7963(3) 0.0557(16) Uani 1 1 d . . .
N11P N 0.7738(3) 0.2147(3) 0.5005(3) 0.0580(17) Uani 1 1 d . . .
N12P N 0.9071(3) 0.2783(3) 0.5439(3) 0.0580(17) Uani 1 1 d . . .
C1X C 0.5713(4) 0.1016(3) 0.9059(3) 0.0437(16) Uani 1 1 d . . .
C2X C 0.5462(4) 0.0516(3) 0.9137(3) 0.0553(19) Uani 1 1 d . . .
H2XA H 0.5081 0.0454 0.9285 0.066 Uiso 1 1 calc R . .
C3X C 0.5866(4) 0.0152(3) 0.8962(3) 0.0562(19) Uani 1 1 d . . .
H3XA H 0.5821 -0.0214 0.8962 0.067 Uiso 1 1 calc R . .
C4X C 0.6382(3) 0.0425(3) 0.8774(3) 0.0395(15) Uani 1 1 d . . .
C5X C 0.7332(4) 0.0463(2) 0.8412(3) 0.0400(15) Uani 1 1 d . . .
C6X C 0.7892(4) 0.0223(3) 0.8219(3) 0.0481(17) Uani 1 1 d . . .
H6XA H 0.7995 -0.0127 0.8210 0.058 Uiso 1 1 calc R . .
C7X C 0.8235(4) 0.0584(3) 0.8060(3) 0.0506(18) Uani 1 1 d . . .
H7XA H 0.8626 0.0540 0.7912 0.061 Uiso 1 1 calc R . .
C8X C 0.7892(3) 0.1060(3) 0.8156(3) 0.0407(15) Uani 1 1 d . . .
C9X C 0.7809(4) 0.1938(3) 0.8142(3) 0.0457(16) Uani 1 1 d . . .
C10X C 0.8023(4) 0.2419(3) 0.8015(3) 0.0531(19) Uani 1 1 d . . .
H10H H 0.8379 0.2474 0.7840 0.064 Uiso 1 1 calc R . .
C11X C 0.7609(4) 0.2781(3) 0.8196(3) 0.056(2) Uani 1 1 d . . .
H11I H 0.7627 0.3137 0.8169 0.067 Uiso 1 1 calc R . .
C12X C 0.7144(4) 0.2538(3) 0.8434(3) 0.0443(16) Uani 1 1 d . . .
C13X C 0.6239(4) 0.2515(3) 0.8851(3) 0.0430(16) Uani 1 1 d . . .
C14X C 0.5706(4) 0.2772(3) 0.9089(3) 0.054(2) Uani 1 1 d . . .
H14F H 0.5624 0.3132 0.9127 0.065 Uiso 1 1 calc R . .
C15X C 0.5358(4) 0.2402(3) 0.9240(3) 0.0516(18) Uani 1 1 d . . .
H15H H 0.4983 0.2448 0.9407 0.062 Uiso 1 1 calc R . .
C16X C 0.5672(3) 0.1912(3) 0.9096(3) 0.0392(15) Uani 1 1 d . . .
N1X N 0.6260(3) 0.0945(2) 0.8837(2) 0.0376(12) Uani 1 1 d . . .
H1XA H 0.6497 0.1191 0.8747 0.045 Uiso 1 1 calc R . .
N2X N 0.6875(3) 0.0200(2) 0.8586(2) 0.0418(13) Uani 1 1 d . . .
N3X N 0.7354(3) 0.0977(2) 0.8371(2) 0.0375(12) Uani 1 1 d . . .
N4X N 0.8105(3) 0.1499(2) 0.8038(3) 0.0452(14) Uani 1 1 d . . .
N5X N 0.7285(3) 0.2024(2) 0.8392(2) 0.0379(12) Uani 1 1 d . . .
H5XA H 0.7070 0.1788 0.8508 0.046 Uiso 1 1 calc R . .
N6X N 0.6673(3) 0.2768(2) 0.8655(2) 0.0460(14) Uani 1 1 d . . .
N7X N 0.6197(3) 0.1995(2) 0.8866(2) 0.0369(12) Uani 1 1 d . . .
N8X N 0.5436(3) 0.1465(2) 0.9188(2) 0.0445(13) Uani 1 1 d . . .
C1Y C 0.6875(5) 0.3272(4) 1.0338(4) 0.070(3) Uani 1 1 d . . .
C2Y C 0.6914(6) 0.3822(4) 1.0317(4) 0.088(4) Uani 1 1 d . . .
H2YA H 0.6626 0.4071 1.0450 0.106 Uiso 1 1 calc R . .
C3Y C 0.7419(6) 0.3927(4) 1.0083(4) 0.086(3) Uani 1 1 d . . .
H3YA H 0.7554 0.4257 1.0019 0.104 Uiso 1 1 calc R . .
C4Y C 0.7718(5) 0.3439(4) 0.9947(4) 0.069(3) Uani 1 1 d . . .
C5Y C 0.8518(4) 0.2931(3) 0.9600(3) 0.061(2) Uani 1 1 d . . .
C6Y C 0.9083(4) 0.2868(4) 0.9332(4) 0.062(2) Uani 1 1 d . . .
H6YA H 0.9312 0.3134 0.9219 0.075 Uiso 1 1 calc R . .
C7Y C 0.9218(4) 0.2364(3) 0.9275(3) 0.058(2) Uani 1 1 d . . .
H7YA H 0.9555 0.2199 0.9109 0.070 Uiso 1 1 calc R . .
C8Y C 0.8743(4) 0.2122(3) 0.9519(3) 0.0507(18) Uani 1 1 d . . .
C9Y C 0.8302(3) 0.1377(3) 0.9738(3) 0.0441(16) Uani 1 1 d . . .
C10Y C 0.8285(4) 0.0835(3) 0.9764(3) 0.0520(18) Uani 1 1 d . . .
H10I H 0.8586 0.0592 0.9645 0.062 Uiso 1 1 calc R . .
C11Y C 0.7763(4) 0.0735(3) 0.9988(3) 0.0485(17) Uani 1 1 d . . .
H11J H 0.7627 0.0406 1.0053 0.058 Uiso 1 1 calc R . .
C12Y C 0.7450(4) 0.1213(3) 1.0111(3) 0.0482(17) Uani 1 1 d . . .
C13Y C 0.6646(4) 0.1714(4) 1.0448(3) 0.056(2) Uani 1 1 d . . .
C14Y C 0.6081(4) 0.1765(4) 1.0713(4) 0.068(2) Uani 1 1 d . . .
H14G H 0.5853 0.1499 1.0827 0.081 Uiso 1 1 calc R . .
C15Y C 0.5948(4) 0.2271(4) 1.0762(4) 0.073(3) Uani 1 1 d . . .
H15I H 0.5599 0.2430 1.0913 0.087 Uiso 1 1 calc R . .
C16Y C 0.6430(4) 0.2526(4) 1.0543(3) 0.065(2) Uani 1 1 d . . .
N1Y N 0.7383(3) 0.3059(3) 1.0107(3) 0.0579(18) Uani 1 1 d . . .
H1YA H 0.7477 0.2729 1.0068 0.069 Uiso 1 1 calc R . .
N2Y N 0.8241(4) 0.3384(3) 0.9708(3) 0.0661(19) Uani 1 1 d . . .
N3Y N 0.8314(3) 0.2467(3) 0.9699(2) 0.0512(15) Uani 1 1 d . . .
N4Y N 0.8740(3) 0.1613(2) 0.9536(2) 0.0466(14) Uani 1 1 d . . .
N5Y N 0.7789(3) 0.1596(2) 0.9955(2) 0.0437(13) Uani 1 1 d . . .
H5YA H 0.7696 0.1925 0.9988 0.052 Uiso 1 1 calc R . .
N6Y N 0.6916(3) 0.1255(3) 1.0339(3) 0.0525(15) Uani 1 1 d . . .
N7Y N 0.6854(3) 0.2181(3) 1.0357(2) 0.0529(16) Uani 1 1 d . . .
N8Y N 0.6437(4) 0.3035(3) 1.0545(3) 0.068(2) Uani 1 1 d . . .
C1Z C 0.9252(5) 0.3368(3) 1.1044(3) 0.065(2) Uani 1 1 d . . .
C2Z C 0.9792(6) 0.3517(4) 1.0815(4) 0.085(3) Uani 1 1 d . . .
H2ZA H 0.9906 0.3857 1.0763 0.102 Uiso 1 1 calc R . .
C3Z C 1.0113(6) 0.3080(4) 1.0684(4) 0.079(3) Uani 1 1 d . . .
H3ZA H 1.0487 0.3049 1.0514 0.095 Uiso 1 1 calc R . .
C4Z C 0.9771(5) 0.2671(4) 1.0855(4) 0.064(2) Uani 1 1 d . . .
C5Z C 0.9644(4) 0.1807(3) 1.0936(3) 0.059(2) Uani 1 1 d . . .
C6Z C 0.9856(5) 0.1286(4) 1.0868(4) 0.070(2) Uani 1 1 d . . .
H6ZA H 1.0223 0.1162 1.0715 0.084 Uiso 1 1 calc R . .
C7Z C 0.9428(5) 0.1006(4) 1.1067(4) 0.068(2) Uani 1 1 d . . .
H7ZA H 0.9444 0.0647 1.1080 0.082 Uiso 1 1 calc R . .
C8Z C 0.8943(4) 0.1345(3) 1.1254(3) 0.057(2) Uani 1 1 d . . .
C9Z C 0.8029(4) 0.1540(3) 1.1640(3) 0.059(2) Uani 1 1 d . . .
C10Z C 0.7490(5) 0.1396(4) 1.1888(4) 0.074(3) Uani 1 1 d . . .
H10J H 0.7380 0.1061 1.1949 0.088 Uiso 1 1 calc R . .
C11Z C 0.7180(5) 0.1831(5) 1.2013(4) 0.082(3) Uani 1 1 d . . .
H11K H 0.6804 0.1859 1.2180 0.098 Uiso 1 1 calc R . .
C12Z C 0.7516(4) 0.2251(4) 1.1851(4) 0.066(2) Uani 1 1 d . . .
C13Z C 0.7641(5) 0.3119(4) 1.1771(4) 0.071(3) Uani 1 1 d . . .
C14Z C 0.7463(6) 0.3662(4) 1.1844(4) 0.087(4) Uani 1 1 d . . .
H14H H 0.7110 0.3800 1.2005 0.104 Uiso 1 1 calc R . .
C15Z C 0.7888(6) 0.3929(4) 1.1642(4) 0.083(3) Uani 1 1 d . . .
H15J H 0.7887 0.4290 1.1633 0.100 Uiso 1 1 calc R . .
C16Z C 0.8335(5) 0.3583(3) 1.1446(4) 0.067(3) Uani 1 1 d . . .
N1Z N 0.9246(4) 0.2853(3) 1.1070(3) 0.0607(18) Uani 1 1 d . . .
H1ZA H 0.8963 0.2677 1.1198 0.073 Uiso 1 1 calc R . .
N2Z N 0.9957(4) 0.2189(3) 1.0786(3) 0.0661(19) Uani 1 1 d . . .
N3Z N 0.9095(4) 0.1829(3) 1.1162(3) 0.0549(16) Uani 1 1 d . . .
N4Z N 0.8449(4) 0.1206(3) 1.1469(3) 0.0599(18) Uani 1 1 d . . .
N5Z N 0.8026(3) 0.2065(3) 1.1624(3) 0.0564(17) Uani 1 1 d . . .
H5ZA H 0.8303 0.2244 1.1492 0.068 Uiso 1 1 calc R . .
N6Z N 0.7327(4) 0.2741(4) 1.1924(3) 0.074(2) Uani 1 1 d . . .
N7Z N 0.8179(4) 0.3086(3) 1.1523(3) 0.0623(19) Uani 1 1 d . . .
N8Z N 0.8828(5) 0.3702(3) 1.1214(3) 0.074(2) Uani 1 1 d . . .
N100 N 0.9461(6) 0.1133(4) 0.5608(4) 0.098(3) Uani 1 1 d DU . .
O100 O 1.0010(5) 0.1392(3) 0.5983(4) 0.110(3) Uani 1 1 d DU . .
O101 O 0.8919(4) 0.1316(3) 0.5544(4) 0.103(3) Uani 1 1 d DU . .
O102 O 0.9453(6) 0.0653(4) 0.5275(3) 0.129(3) Uani 1 1 d DU . .
N110 N 0.5876(6) 0.0643(5) 0.1728(4) 0.116(4) Uani 1 1 d DU . .
O110 O 0.5841(6) 0.0678(8) 0.2203(4) 0.249(9) Uani 1 1 d DU . .
O111 O 0.6162(5) 0.0287(4) 0.1465(4) 0.127(3) Uani 1 1 d DU . .
O112 O 0.5545(6) 0.0971(4) 0.1502(5) 0.149(4) Uani 1 1 d DU . .
N120 N 0.9439(17) 0.7237(13) 0.5938(14) 0.159(11) Uiso 0.50 1 d PDU F 1
O120 O 0.9722(9) 0.7326(7) 0.5585(7) 0.103(5) Uiso 0.50 1 d PDU F 1
O121 O 0.9013(9) 0.7531(7) 0.6091(7) 0.110(5) Uiso 0.50 1 d PDU F 1
O122 O 0.9640(8) 0.6853(6) 0.6147(6) 0.080(4) Uiso 0.50 1 d PDU F 1
N121 N 0.9705(16) 0.7009(11) 0.5945(14) 0.164(11) Uiso 0.50 1 d PDU G 2
O123 O 1.0118(13) 0.7075(10) 0.5676(10) 0.161(8) Uiso 0.50 1 d PDU G 2
O124 O 0.9251(15) 0.7253(12) 0.6127(13) 0.171(10) Uiso 0.50 1 d PDU G 2
O125 O 0.9861(8) 0.6588(7) 0.6048(7) 0.096(5) Uiso 0.50 1 d PDU G 2
N130 N 0.8191(4) 0.8320(3) 0.1717(4) 0.074(2) Uani 1 1 d DU . .
O130 O 0.7579(3) 0.8188(3) 0.1707(3) 0.087(2) Uani 1 1 d DU . .
O131 O 0.8345(4) 0.8528(4) 0.1391(4) 0.130(4) Uani 1 1 d DU . .
O132 O 0.8685(4) 0.8237(4) 0.2056(3) 0.100(2) Uani 1 1 d DU . .
N150 N 0.4337(8) 0.2954(6) 0.1616(6) 0.069(4) Uani 0.50 1 d PDU H 1
O150 O 0.3740(9) 0.2963(9) 0.1363(8) 0.114(8) Uani 0.50 1 d PDU H 1
O151 O 0.4662(7) 0.2594(5) 0.1430(5) 0.080(4) Uani 0.50 1 d PDU H 1
O152 O 0.4670(11) 0.3351(6) 0.2063(7) 0.096(7) Uani 0.50 1 d PDU H 1
N151 N 0.3683(8) 0.2924(6) 0.1613(9) 0.070(5) Uani 0.50 1 d PDU I 2
O153 O 0.3126(7) 0.3084(7) 0.1558(7) 0.105(5) Uani 0.50 1 d PDU I 2
O154 O 0.4245(9) 0.3223(7) 0.1899(9) 0.093(6) Uani 0.50 1 d PDU I 2
O155 O 0.3671(11) 0.2409(5) 0.1437(7) 0.126(7) Uani 0.50 1 d PDU I 2
N180 N 0.1568(6) 0.0538(4) 0.2937(5) 0.109(3) Uani 1 1 d DU . .
O180 O 0.1707(7) 0.0879(4) 0.2722(5) 0.167(5) Uani 1 1 d DU . .
O181 O 0.2024(5) 0.0499(6) 0.3336(5) 0.178(6) Uani 1 1 d DU . .
O182 O 0.0995(4) 0.0225(3) 0.2768(4) 0.108(3) Uani 1 1 d DU . .
N190 N 0.7437(7) 0.5218(6) 0.0939(6) 0.114(4) Uiso 0.75 1 d PDU J 1
O190 O 0.6917(5) 0.5397(4) 0.0804(5) 0.090(3) Uiso 0.75 1 d PDU J 1
O191 O 0.7657(8) 0.5077(6) 0.1343(6) 0.153(5) Uiso 0.75 1 d PDU J 1
O192 O 0.7914(6) 0.5252(5) 0.0674(5) 0.113(4) Uiso 0.75 1 d PDU J 1
O193 O 0.8233(11) 0.5206(8) 0.1472(8) 0.050(5) Uiso 0.25 1 d PU J 1
O198 O 0.664(4) 0.534(3) 0.004(3) 0.20(2) Uiso 0.25 1 d PU . 2
O194 O 0.687(2) 0.5356(17) 0.041(2) 0.121(12) Uiso 0.25 1 d PU . 2
O195 O 1.3802(16) 0.4874(12) 0.9985(12) 0.082(8) Uiso 0.25 1 d P . 2
O196 O 1.2624(17) 0.4754(13) 0.9924(14) 0.098(9) Uiso 0.25 1 d PU . 2
O197 O 1.3168(9) 0.4688(6) 1.0268(7) 0.091(4) Uiso 0.50 1 d PU . 2
N200 N 0.7778(10) 0.0680(15) 0.3585(11) 0.098(8) Uani 0.50 1 d PDU . .
O200 O 0.7511(8) 0.0812(8) 0.3192(7) 0.111(5) Uani 0.50 1 d PDU . .
O201 O 0.8382(7) 0.0849(6) 0.3857(7) 0.096(4) Uani 0.50 1 d PDU . .
O202 O 0.7412(10) 0.0433(8) 0.3808(8) 0.141(7) Uani 0.50 1 d PDU . .
O203 O 0.6706(15) 0.0922(12) 0.3390(12) 0.086(8) Uiso 0.25 1 d P . .
O204 O 0.7905(14) 0.0680(17) 0.3553(13) 0.109(7) Uiso 0.50 1 d PU . .
O205 O 0.731(2) 0.1349(18) 0.3219(16) 0.125(11) Uiso 0.25 1 d PU . .
N210 N 0.5663(3) 0.5889(2) 0.2370(3) 0.0504(15) Uani 1 1 d DU . .
O210 O 0.6128(3) 0.6271(2) 0.2497(3) 0.0778(19) Uani 1 1 d DU . .
O211 O 0.5357(4) 0.5651(3) 0.1878(3) 0.101(2) Uani 1 1 d DU . .
O212 O 0.5498(3) 0.5698(2) 0.2720(3) 0.0694(16) Uani 1 1 d DU . .
N230 N 1.2149(8) 0.5833(5) 1.2435(7) 0.065(4) Uani 0.50 1 d PDU . .
O230 O 0.7345(13) 0.3991(11) 0.7155(9) 0.128(7) Uani 0.50 1 d PU . .
O231 O 1.1588(9) 0.5535(7) 1.2334(10) 0.135(6) Uani 0.50 1 d PDU . .
O232 O 1.2174(10) 0.6065(9) 1.2078(9) 0.140(6) Uani 0.50 1 d PDU . .
O233 O 1.160(2) 0.5543(16) 1.1819(17) 0.122(9) Uiso 0.25 1 d PU . .
O234 O 1.1906(12) 0.5666(9) 1.2753(10) 0.132(7) Uiso 0.50 1 d PU . .
O235 O 0.7504(15) 0.3752(11) 0.7301(13) 0.151(9) Uiso 0.50 1 d PU . .
O236 O 1.2258(13) 0.5481(11) 1.2155(11) 0.072(6) Uiso 0.25 1 d PU . .
N240 N 0.5644(10) 0.4365(9) 1.3995(8) 0.150(9) Uiso 0.50 1 d PDU . .
O240 O 0.5253(8) 0.4154(7) 1.3528(7) 0.106(5) Uiso 0.50 1 d PDU . .
O241 O 0.6275(8) 0.4412(7) 1.4145(7) 0.092(4) Uiso 0.50 1 d PDU . .
O242 O 0.5351(17) 0.4611(16) 1.4368(12) 0.298(18) Uiso 0.50 1 d PDU . .
N250 N 0.8890(9) 0.6246(8) 1.3233(7) 0.073(4) Uiso 0.50 1 d PDU . 1
O250 O 0.0694(9) 0.3286(7) 0.6641(7) 0.067(5) Uiso 0.50 1 d PDU . 1
O251 O 0.1217(10) 0.4134(7) 0.7109(8) 0.116(5) Uiso 0.50 1 d PD . 1
O252 O 0.8546(11) 0.6302(10) 1.3598(9) 0.120(6) Uiso 0.50 1 d PDU K 1
N251 N 0.8874(8) 0.6519(6) 1.3530(7) 0.066(4) Uiso 0.50 1 d PDU . 2
O253 O 0.0665(11) 0.3394(9) 0.6782(8) 0.090(7) Uiso 0.50 1 d PDU . 2
O254 O 0.8477(7) 0.6090(5) 1.3301(7) 0.076(4) Uiso 0.50 1 d PDU L 2
O255 O 0.1189(10) 0.3220(8) 0.6036(8) 0.119(6) Uiso 0.50 1 d PD . 2
N260 N 0.7094(11) 0.2732(9) 0.3618(14) 0.181(11) Uiso 0.50 1 d PDU . .
O260 O 0.7692(9) 0.2658(8) 0.3604(8) 0.122(6) Uiso 0.50 1 d PDU . .
O261 O 0.6960(10) 0.3184(8) 0.3809(9) 0.141(7) Uiso 0.50 1 d PDU . .
O262 O 0.6590(10) 0.2311(8) 0.3428(8) 0.134(6) Uiso 0.50 1 d PDU . .
O1 O 0.6260(4) 0.3445(3) 0.7456(3) 0.097(2) Uiso 1 1 d . . .
O2 O 0.6536(5) 0.3809(4) 0.8609(4) 0.112(3) Uiso 1 1 d . . .
O3 O 0.7302(6) 0.7962(5) 0.5328(5) 0.160(4) Uiso 1 1 d . . .
O4 O 0.6576(4) 0.8804(3) 0.1353(3) 0.0857(19) Uiso 1 1 d . . .
O5 O 0.5989(4) 0.9540(4) 0.2051(4) 0.111(3) Uiso 1 1 d . . .
O6 O 0.6926(5) 0.8781(4) 0.4926(4) 0.125(3) Uiso 1 1 d . . .
O7 O 0.5345(6) 0.9497(5) 0.5715(5) 0.163(4) Uiso 1 1 d . . .
O8 O 0.6613(7) 0.9731(5) 0.5565(5) 0.168(4) Uiso 1 1 d . . .
O9 O 0.0332(9) 0.5317(6) 0.2847(6) 0.080(4) Uiso 0.50 1 d P . .
O9X O 0.0702(12) 0.5374(9) 0.2914(9) 0.128(7) Uiso 0.50 1 d P . .
O10 O 0.5726(7) 0.4420(5) -0.0915(6) 0.062(3) Uiso 0.50 1 d P . .
O10X O 0.5898(16) 0.4600(12) -0.0660(13) 0.179(12) Uiso 0.50 1 d P . .
O11 O 0.2362(6) 0.5359(5) 0.0756(5) 0.151(4) Uiso 1 1 d . . .
O12 O 0.2322(4) 0.3550(4) 0.3477(4) 0.109(3) Uiso 1 1 d . . .
O15 O 0.2574(5) 0.1773(4) 0.3544(4) 0.136(3) Uiso 1 1 d . . .
O16 O 0.6453(5) 0.5906(4) 0.5739(4) 0.132(3) Uiso 1 1 d . . .
O17 O 0.7559(4) 0.3654(3) 0.6123(3) 0.103(2) Uiso 1 1 d . . .
O18 O 0.6139(5) 0.7144(4) 0.4836(4) 0.126(3) Uiso 1 1 d . . .
O19 O 0.7856(4) 0.4375(3) 0.5604(3) 0.098(2) Uiso 1 1 d . . .
O20 O 0.8109(4) 0.3767(3) 0.4619(3) 0.104(2) Uiso 1 1 d . . .
O21 O 0.6638(5) 0.4817(4) 0.5302(4) 0.133(3) Uiso 1 1 d . . .
O22 O 0.4483(7) 1.0099(6) 0.6082(6) 0.188(5) Uiso 1 1 d . . .
O23 O 0.8234(4) 0.7549(3) 0.6845(3) 0.105(2) Uiso 1 1 d . . .
O24 O 0.8846(4) 0.6073(3) 0.6431(3) 0.092(2) Uiso 1 1 d . . .
O25 O 0.9103(4) 0.5028(4) 0.6255(4) 0.109(3) Uiso 1 1 d . . .
O26 O 0.5553(6) 0.6354(4) 0.5162(4) 0.141(3) Uiso 1 1 d . . .
O27 O 0.2190(5) 0.0807(4) 0.5564(4) 0.114(3) Uiso 1 1 d . . .
O28 O 0.6597(6) 0.0400(5) 0.4953(5) 0.146(4) Uiso 1 1 d . . .
O29 O 0.5730(5) 0.1149(4) 0.5209(4) 0.126(3) Uiso 1 1 d . . .
O30 O 0.6343(11) 0.3454(9) 0.3257(9) 0.057(5) Uiso 0.25 1 d P . .
O30X O 0.6077(17) 0.3094(14) 0.2214(14) 0.074(9) Uiso 0.25 1 d P H .
O30Y O 0.5909(11) 0.2597(9) 0.2162(9) 0.053(5) Uiso 0.25 1 d P H .
O30Z O 0.647(2) 0.3267(17) 0.2676(17) 0.112(11) Uiso 0.25 1 d P H .
O30V O 0.5158(16) 0.2248(13) 0.1643(13) 0.096(9) Uiso 0.25 1 d P . .
O30W O 0.617(3) 0.298(3) 0.236(3) 0.14(2) Uiso 0.25 1 d P . .
O31 O 0.6027(4) 0.0380(3) 0.0461(3) 0.096(2) Uiso 1 1 d . . .
O32 O 0.9811(5) 0.8617(4) 0.1541(4) 0.076(3) Uiso 0.75 1 d P . .
O32X O 0.9985(11) 0.8682(8) 0.1806(10) 0.047(5) Uiso 0.25 1 d P . .
O33 O 0.4833(6) 0.6468(5) 0.3244(5) 0.146(4) Uiso 1 1 d . . .
O34 O 0.4320(3) 0.1379(2) 0.9706(2) 0.0663(15) Uiso 1 1 d . . .
O35 O 0.5168(5) 0.1043(4) 0.6063(4) 0.133(3) Uiso 1 1 d . . .
O36 O -0.0087(8) 0.4899(6) 0.5664(6) 0.085(4) Uiso 0.50 1 d P . .
O36X O 0.0118(8) 0.5217(7) 0.5597(6) 0.091(4) Uiso 0.50 1 d P . .
O37 O 0.4670(6) 0.2544(5) 0.6021(5) 0.145(4) Uiso 1 1 d . . .
O38 O 0.4100(6) 0.1610(5) 0.6067(5) 0.154(4) Uiso 1 1 d . . .
O39 O 0.5646(7) 0.1754(6) 0.2605(6) 0.183(5) Uiso 1 1 d . . .
O40 O 0.9975(5) 0.1162(4) 0.9380(4) 0.098(2) Uiso 1 1 d . . .
O42 O 0.616(3) 0.411(3) 0.403(3) 0.39(4) Uiso 0.50 1 d P . .
O43 O 0.9740(18) 0.1070(14) 0.9055(15) 0.215(14) Uiso 0.50 1 d P . .
O46 O 0.6200(13) 0.3405(11) 0.4486(11) 0.172(9) Uiso 0.50 1 d P . .
O47 O 1.0711(5) 0.8533(4) 0.2415(4) 0.043(2) Uiso 0.50 1 d P . .
O47X O 1.0944(7) 0.8652(5) 0.2661(6) 0.068(3) Uiso 0.50 1 d P . .
O48 O 0.4338(4) -0.2247(3) 0.4550(3) 0.103(2) Uiso 1 1 d . . .
O49 O 1.2223(8) 0.2137(5) 0.9611(6) 0.070(4) Uiso 0.50 1 d P . .
O49X O 1.2561(9) 0.2234(6) 0.9792(7) 0.084(4) Uiso 0.50 1 d P . .
O52 O 0.3326(6) 0.1067(4) 0.6506(4) 0.139(3) Uiso 1 1 d . . .
O53 O 0.6269(5) 0.9745(4) 0.3145(4) 0.128(3) Uiso 1 1 d . . .
O54 O 0.9562(9) 0.0051(7) 0.9221(8) 0.102(5) Uiso 0.50 1 d P . .
O54X O 0.9754(7) 0.0115(6) 0.9565(6) 0.076(4) Uiso 0.50 1 d P . .
O55 O 0.9072(7) -0.0694(6) 0.8462(7) 0.078(4) Uiso 0.50 1 d P . .
O55X O 0.9046(9) -0.0827(7) 0.8150(8) 0.097(5) Uiso 0.50 1 d P . .
O56 O 0.9166(7) 0.4731(5) 1.1010(6) 0.068(3) Uiso 0.50 1 d P . .
O56X O 0.8965(11) 0.4801(8) 1.1225(9) 0.122(7) Uiso 0.50 1 d P . .
O59 O 0.6226(7) 0.3241(5) 0.5481(5) 0.174(5) Uiso 1 1 d . . .
O61 O 0.7993(8) 0.0301(6) 0.4689(6) 0.197(5) Uiso 1 1 d . . .
O65 O 0.1032(8) 0.5640(6) 0.0347(6) 0.209(6) Uiso 1 1 d . . .
O67 O -0.0792(15) 0.5661(11) 0.2497(12) 0.158(9) Uiso 0.50 1 d P . .
O67X O -0.0527(16) 0.5449(12) 0.2336(12) 0.174(11) Uiso 0.50 1 d P . .
O71 O 0.2243(18) -0.0163(13) 0.3586(13) 0.087(9) Uiso 0.25 1 d P . .
O71X O 0.8427(9) 0.0531(8) 0.6469(7) 0.084(5) Uiso 0.50 1 d P . .
O71Y O 0.8814(18) 0.0903(15) 0.6499(14) 0.106(10) Uiso 0.25 1 d P . .
O71Z O 0.816(3) 0.034(2) 0.6428(18) 0.114(14) Uiso 0.25 1 d P . .
O72 O 0.9919(13) 0.4822(10) 1.0348(11) 0.162(8) Uiso 0.50 1 d P . .
O72X O 0.970(3) 0.477(2) 1.077(2) 0.31(2) Uiso 0.50 1 d P . .
O75 O 0.1258(7) 0.1539(6) 0.5559(6) 0.071(4) Uiso 0.50 1 d P . .
O75X O 0.1098(9) 0.1339(7) 0.5631(7) 0.095(5) Uiso 0.50 1 d P . .
O76 O 0.3606(7) 0.2233(5) 1.0234(5) 0.060(3) Uiso 0.50 1 d P . .
O77 O 0.3969(10) 0.2244(7) 1.0305(7) 0.097(5) Uiso 0.50 1 d P . .
O79 O 0.4596(4) 0.0626(3) 0.0236(3) 0.0848(19) Uiso 1 1 d . . .
O81 O 0.1356(11) 0.2480(9) 0.5622(9) 0.136(7) Uiso 0.50 1 d P . .
O85 O 0.1077(7) 0.2072(6) 0.0123(6) 0.178(5) Uiso 1 1 d . . .
O86X O 0.1514(9) 0.2362(7) 0.5154(8) 0.112(5) Uiso 0.50 1 d P . .
O86Y O 0.1740(9) 0.2483(7) 0.4756(8) 0.115(5) Uiso 0.50 1 d P . .
O88 O 0.4164(16) 0.6050(12) 0.3758(13) 0.196(11) Uiso 0.50 1 d P . .
O88X O 0.4507(19) 0.5663(17) 0.4405(15) 0.106(11) Uiso 0.25 1 d P . .
O88Y O 0.5404(11) 0.4651(10) 0.5675(9) 0.128(7) Uiso 0.50 1 d P . .
O88Z O 0.4607(13) 0.5992(10) 0.4181(11) 0.070(6) Uiso 0.25 1 d P . .
O90 O 1.1310(5) 0.1890(4) 1.2036(3) 0.067(2) Uiso 0.75 1 d P . .
O90X O 1.1620(15) 0.2033(11) 1.2000(11) 0.070(7) Uiso 0.25 1 d P . .
O90Y O 1.1521(19) 0.1884(15) 1.1379(15) 0.112(10) Uiso 0.25 1 d P . .
O90Z O 1.2251(18) 0.2350(14) 1.2085(14) 0.106(10) Uiso 0.25 1 d P . .
O91 O 0.0586(8) 0.5808(7) 0.5421(7) 0.099(5) Uiso 0.50 1 d P . .
O91X O 0.0571(11) 0.6261(9) 0.5626(9) 0.133(6) Uiso 0.50 1 d P . .
O91Y O 1.0072(18) 0.6143(15) 0.5965(14) 0.108(10) Uiso 0.25 1 d P . .
O92 O 1.0694(15) 0.5247(12) 1.1342(12) 0.182(10) Uiso 0.50 1 d P . .
O92X O 1.1082(17) 0.5664(14) 1.1331(14) 0.102(9) Uiso 0.25 1 d P . .
O92Y O 1.0388(12) 0.5100(10) 1.1748(10) 0.152(8) Uiso 0.50 1 d P . .
O94 O 1.1821(7) 0.2152(5) 1.1221(5) 0.065(3) Uiso 0.50 1 d P . .
O94X O 1.2369(15) 0.2306(12) 1.0830(13) 0.090(8) Uiso 0.25 1 d P . .
O94Y O 1.2238(16) 0.2289(11) 1.1279(12) 0.070(7) Uiso 0.25 1 d P . .
O94Z O 1.2668(17) 0.2469(13) 1.1623(14) 0.097(9) Uiso 0.25 1 d P . .
O95 O 0.7335(14) 0.1840(12) 0.3328(11) 0.077(7) Uiso 0.25 1 d P . .
O95X O 0.6815(16) 0.1753(12) 0.3376(12) 0.088(8) Uiso 0.25 1 d P . .
O95Y O 0.7330(16) 0.2296(14) 0.3439(12) 0.087(8) Uiso 0.25 1 d P . .
O96 O 0.4791(13) 0.4605(10) 1.3947(11) 0.166(9) Uiso 0.50 1 d P . .
O98 O 0.243(2) -0.0294(18) 0.4435(18) 0.143(14) Uiso 0.25 1 d P . .

loop_
_atom_site_aniso_label
_atom_site_aniso_U_11
_atom_site_aniso_U_22
_atom_site_aniso_U_33
_atom_site_aniso_U_23
_atom_site_aniso_U_13
_atom_site_aniso_U_12
Pd1 0.0611(3) 0.0238(2) 0.0441(3) 0.0114(2) 0.0115(2) 0.0127(2)
Pd2 0.0465(3) 0.0311(3) 0.0357(3) 0.0065(2) 0.0001(2) 0.0116(2)
Pd3 0.0592(3) 0.0298(3) 0.0548(3) 0.0168(2) 0.0152(3) 0.0097(2)
Pd4 0.0695(4) 0.0289(3) 0.0458(3) 0.0156(2) 0.0194(3) 0.0147(2)
Pd5 0.0332(2) 0.0411(3) 0.0356(3) 0.0082(2) 0.0054(2) 0.0086(2)
Pd6 0.0455(3) 0.0423(3) 0.0508(3) 0.0187(2) 0.0234(2) 0.0076(2)
C1A 0.047(4) 0.028(3) 0.044(4) 0.009(3) 0.012(3) 0.007(3)
C2A 0.044(4) 0.029(3) 0.041(4) 0.007(3) 0.006(3) 0.011(3)
C3A 0.051(4) 0.020(3) 0.037(3) 0.008(3) 0.004(3) 0.008(3)
C4A 0.049(4) 0.024(3) 0.042(4) 0.009(3) 0.009(3) 0.002(3)
C5A 0.045(4) 0.023(3) 0.044(4) 0.005(3) 0.006(3) 0.007(3)
C6A 0.043(4) 0.030(3) 0.059(5) 0.012(3) -0.005(3) 0.011(3)
C7A 0.038(3) 0.030(3) 0.053(4) 0.015(3) 0.000(3) 0.007(3)
C8A 0.041(3) 0.028(3) 0.036(3) 0.009(3) -0.007(3) 0.007(3)
C9A 0.046(4) 0.028(3) 0.036(3) 0.014(3) 0.000(3) 0.004(3)
C10A 0.046(4) 0.036(3) 0.042(4) 0.019(3) 0.005(3) 0.010(3)
C11A 0.083(5) 0.027(3) 0.053(4) 0.019(3) 0.031(4) 0.018(3)
C12A 0.069(5) 0.030(3) 0.048(4) 0.018(3) 0.027(4) 0.018(3)
C13A 0.060(4) 0.027(3) 0.031(3) 0.011(3) 0.010(3) 0.010(3)
C14A 0.066(5) 0.025(3) 0.040(4) 0.013(3) 0.016(3) 0.013(3)
C15A 0.064(4) 0.029(3) 0.044(4) 0.010(3) 0.021(3) 0.011(3)
C16A 0.047(4) 0.022(3) 0.031(3) 0.006(2) 0.002(3) 0.002(3)
C17A 0.042(3) 0.028(3) 0.029(3) 0.008(3) -0.002(3) 0.005(3)
C18A 0.052(4) 0.025(3) 0.031(3) 0.010(3) 0.005(3) 0.006(3)
N1A 0.041(3) 0.023(2) 0.037(3) 0.005(2) 0.005(2) 0.002(2)
N2A 0.042(3) 0.029(3) 0.042(3) 0.008(2) -0.003(2) 0.005(2)
N3A 0.073(4) 0.031(3) 0.051(4) 0.023(3) 0.026(3) 0.014(3)
N4A 0.043(3) 0.023(3) 0.036(3) 0.006(2) -0.002(2) 0.004(2)
N5A 0.050(3) 0.026(3) 0.031(3) 0.007(2) 0.002(2) 0.010(2)
N6A 0.056(3) 0.024(3) 0.030(3) 0.007(2) 0.006(2) 0.009(2)
C1B 0.044(4) 0.034(3) 0.048(4) 0.015(3) 0.013(3) 0.016(3)
C2B 0.039(3) 0.040(4) 0.048(4) 0.017(3) 0.013(3) 0.012(3)
C3B 0.042(3) 0.029(3) 0.036(3) 0.012(3) 0.011(3) 0.011(3)
C4B 0.044(4) 0.036(3) 0.043(4) 0.016(3) 0.019(3) 0.012(3)
C5B 0.046(4) 0.031(3) 0.044(4) 0.015(3) 0.019(3) 0.010(3)
C6B 0.042(4) 0.033(3) 0.050(4) 0.014(3) 0.014(3) 0.006(3)
C7B 0.037(3) 0.030(3) 0.047(4) 0.012(3) 0.013(3) 0.005(3)
C8B 0.030(3) 0.033(3) 0.043(4) 0.010(3) 0.015(3) 0.004(2)
C9B 0.051(4) 0.031(3) 0.063(5) 0.017(3) 0.029(4) 0.008(3)
C10B 0.050(4) 0.040(4) 0.064(5) 0.016(4) 0.031(4) 0.013(3)
C11B 0.049(4) 0.028(3) 0.045(4) 0.013(3) 0.021(3) 0.008(3)
C12B 0.042(3) 0.031(3) 0.043(4) 0.014(3) 0.020(3) 0.007(3)
C13B 0.035(3) 0.026(3) 0.027(3) 0.005(2) 0.009(2) 0.002(2)
C14B 0.043(3) 0.031(3) 0.032(3) 0.013(3) 0.014(3) 0.008(3)
C15B 0.040(3) 0.033(3) 0.036(3) 0.006(3) 0.015(3) 0.002(3)
C16B 0.034(3) 0.031(3) 0.040(4) 0.015(3) 0.011(3) 0.007(2)
C17B 0.033(3) 0.029(3) 0.037(3) 0.008(3) 0.010(3) 0.002(2)
C18B 0.033(3) 0.027(3) 0.032(3) 0.008(2) 0.007(2) 0.004(2)
N1B 0.048(3) 0.032(3) 0.045(3) 0.017(2) 0.013(3) 0.007(2)
N2B 0.036(3) 0.039(3) 0.045(3) 0.009(3) 0.014(2) 0.001(2)
N3B 0.039(3) 0.029(3) 0.040(3) 0.009(2) 0.011(2) 0.006(2)
N4B 0.040(3) 0.029(3) 0.047(3) 0.013(2) 0.014(2) 0.008(2)
N5B 0.031(3) 0.028(3) 0.035(3) 0.009(2) 0.009(2) 0.004(2)
N6B 0.041(3) 0.029(3) 0.033(3) 0.008(2) 0.012(2) 0.005(2)
C1C 0.051(4) 0.033(4) 0.054(5) 0.008(3) 0.004(4) 0.007(3)
C2C 0.055(4) 0.029(3) 0.057(5) 0.005(3) 0.013(4) 0.013(3)
C3C 0.052(4) 0.023(3) 0.056(5) 0.006(3) 0.003(3) 0.003(3)
C4C 0.041(4) 0.038(4) 0.067(5) 0.003(4) 0.007(4) 0.002(3)
C5C 0.049(4) 0.035(4) 0.061(5) 0.001(3) 0.014(4) 0.000(3)
C6C 0.040(8) 0.024(10) 0.040(10) 0.004(11) 0.013(8) 0.013(8)
C7C 0.051(8) 0.048(10) 0.038(7) 0.013(7) 0.011(6) 0.029(7)
C8C 0.054(8) 0.040(9) 0.040(7) 0.000(7) 0.013(6) 0.025(7)
C9C 0.055(9) 0.014(8) 0.029(9) 0.018(9) 0.012(7) 0.009(7)
C10C 0.030(7) 0.056(10) 0.047(7) 0.015(8) 0.012(5) 0.006(7)
C11C 0.035(7) 0.043(9) 0.039(7) 0.011(7) 0.013(6) 0.011(7)
C21C 0.049(7) 0.027(9) 0.043(9) 0.013(10) 0.006(7) 0.003(7)
C17C 0.040(6) 0.047(8) 0.056(6) 0.005(6) 0.015(5) 0.009(5)
C18C 0.045(6) 0.045(8) 0.050(6) 0.007(6) 0.023(5) 0.019(5)
C22C 0.054(7) 0.029(8) 0.045(9) 0.018(10) 0.017(8) 0.010(6)
C20C 0.050(7) 0.064(9) 0.047(7) 0.022(7) 0.009(5) -0.008(7)
C19C 0.054(6) 0.060(9) 0.043(6) 0.026(7) 0.013(5) -0.003(7)
C12C 0.048(4) 0.054(4) 0.055(5) 0.021(4) 0.012(4) 0.012(3)
C13C 0.056(4) 0.061(5) 0.046(4) 0.025(4) 0.013(4) 0.011(4)
C14C 0.052(4) 0.026(3) 0.051(4) 0.019(3) 0.010(3) 0.011(3)
C15C 0.048(4) 0.038(4) 0.073(5) 0.026(4) 0.017(4) 0.013(3)
C16C 0.051(4) 0.044(4) 0.067(5) 0.026(4) 0.027(4) 0.024(3)
N1C 0.049(3) 0.021(3) 0.049(3) 0.004(2) 0.008(3) 0.003(2)
N2C 0.062(4) 0.038(3) 0.055(4) 0.021(3) 0.025(3) 0.027(3)
C1D 0.044(4) 0.042(4) 0.037(4) 0.008(3) 0.002(3) 0.014(3)
C2D 0.039(3) 0.037(3) 0.041(4) 0.008(3) 0.003(3) 0.012(3)
C3D 0.040(4) 0.040(4) 0.044(4) 0.005(3) 0.000(3) 0.019(3)
C4D 0.047(4) 0.042(4) 0.039(4) 0.014(3) 0.007(3) 0.017(3)
C5D 0.043(4) 0.034(3) 0.040(4) 0.007(3) 0.005(3) 0.013(3)
C6D 0.049(4) 0.039(4) 0.037(4) 0.004(3) 0.005(3) 0.016(3)
C7D 0.060(4) 0.041(4) 0.037(4) 0.007(3) 0.005(3) 0.022(3)
C8D 0.054(4) 0.033(3) 0.046(4) 0.006(3) 0.004(3) 0.020(3)
C9D 0.046(4) 0.045(4) 0.045(4) 0.009(3) 0.010(3) 0.016(3)
C10D 0.055(4) 0.045(4) 0.041(4) 0.010(3) 0.005(3) 0.010(3)
C11D 0.054(4) 0.042(4) 0.045(4) 0.007(3) 0.002(3) 0.003(3)
C12D 0.051(4) 0.043(4) 0.039(4) 0.010(3) 0.012(3) 0.011(3)
C13D 0.049(4) 0.042(4) 0.042(4) 0.007(3) 0.009(3) 0.007(3)
C14D 0.044(4) 0.043(4) 0.035(4) 0.003(3) 0.009(3) 0.019(3)
C15D 0.046(4) 0.047(4) 0.030(3) 0.009(3) 0.010(3) 0.014(3)
C16D 0.040(4) 0.039(4) 0.042(4) 0.007(3) 0.013(3) 0.009(3)
N1D 0.036(3) 0.034(3) 0.039(3) 0.005(2) 0.004(2) 0.015(2)
N2D 0.034(3) 0.038(3) 0.042(3) 0.011(2) 0.019(2) 0.015(2)
C1E 0.055(4) 0.035(4) 0.051(4) 0.012(3) 0.021(3) 0.017(3)
C2E 0.057(4) 0.039(4) 0.050(4) 0.018(3) 0.019(3) 0.017(3)
C3E 0.050(4) 0.031(3) 0.050(4) 0.014(3) 0.024(3) 0.011(3)
C4E 0.056(4) 0.029(3) 0.048(4) 0.015(3) 0.023(3) 0.015(3)
C5E 0.052(4) 0.034(3) 0.053(4) 0.019(3) 0.021(3) 0.013(3)
C6E 0.044(4) 0.038(4) 0.055(4) 0.019(3) 0.024(3) 0.008(3)
C7E 0.049(4) 0.031(3) 0.058(5) 0.013(3) 0.023(3) 0.016(3)
C8E 0.044(4) 0.033(3) 0.055(4) 0.018(3) 0.015(3) 0.015(3)
C9E 0.035(3) 0.035(3) 0.054(4) 0.016(3) 0.019(3) 0.011(3)
C10E 0.052(4) 0.027(3) 0.056(4) 0.015(3) 0.016(3) 0.002(3)
C11E 0.052(4) 0.030(3) 0.055(4) 0.018(3) 0.016(3) 0.004(3)
C12E 0.043(4) 0.030(3) 0.061(5) 0.013(3) 0.019(3) 0.004(3)
C13E 0.034(3) 0.030(3) 0.059(5) 0.016(3) 0.015(3) 0.007(3)
C14E 0.035(3) 0.031(3) 0.051(4) 0.013(3) 0.017(3) 0.003(3)
C15E 0.035(3) 0.034(3) 0.056(4) 0.012(3) 0.015(3) 0.008(3)
C16E 0.042(4) 0.033(3) 0.061(5) 0.018(3) 0.022(3) 0.011(3)
N1E 0.051(3) 0.035(3) 0.048(3) 0.015(3) 0.023(3) 0.014(2)
N2E 0.035(3) 0.033(3) 0.049(3) 0.014(3) 0.018(2) 0.002(2)
C1P 0.075(6) 0.096(8) 0.054(5) 0.013(5) -0.003(5) -0.009(5)
C2P 0.128(9) 0.097(8) 0.049(5) -0.009(5) -0.002(6) 0.065(7)
C3P 0.124(9) 0.082(7) 0.066(6) 0.044(6) 0.019(6) 0.020(7)
C4P 0.15(2) 0.069(12) 0.066(12) 0.052(10) 0.062(13) 0.060(13)
C5P 0.146(11) 0.045(5) 0.172(12) 0.059(7) 0.074(9) 0.056(6)
C41P 0.13(2) 0.066(13) 0.091(16) 0.055(12) 0.022(15) 0.042(13)
C6P 0.06(2) 0.044(17) 0.13(2) 0.031(16) 0.00(2) -0.005(14)
C69P 0.09(3) 0.036(11) 0.10(2) 0.036(13) 0.049(19) -0.010(13)
C7P 0.104(15) 0.084(9) 0.056(7) 0.035(7) -0.004(8) 0.009(8)
C8P 0.084(8) 0.127(10) 0.067(7) 0.009(7) -0.030(6) -0.022(7)
C9P 0.085(17) 0.064(15) 0.032(9) -0.005(9) -0.007(9) 0.019(13)
C91P 0.070(15) 0.054(14) 0.040(10) -0.009(9) 0.000(9) 0.014(11)
C10P 0.124(9) 0.083(7) 0.057(6) -0.018(5) -0.010(6) 0.049(7)
C11P 0.079(6) 0.072(6) 0.080(7) 0.007(5) 0.044(5) 0.022(5)
C12P 0.088(6) 0.046(5) 0.095(7) 0.030(5) 0.042(5) 0.040(4)
C13P 0.131(9) 0.075(7) 0.048(5) 0.012(5) 0.001(6) 0.029(6)
C14P 0.080(6) 0.070(6) 0.080(7) 0.043(5) 0.005(5) 0.017(5)
C15P 0.093(8) 0.049(5) 0.110(9) 0.027(6) -0.033(7) -0.008(5)
C16P 0.069(6) 0.051(5) 0.129(10) 0.036(6) -0.008(6) -0.001(5)
C17P 0.072(6) 0.038(4) 0.101(7) 0.030(5) 0.022(5) 0.008(4)
C18P 0.060(5) 0.056(5) 0.140(10) 0.040(6) 0.051(6) 0.022(4)
C19P 0.082(7) 0.096(8) 0.060(6) 0.015(5) 0.012(5) 0.026(6)
C20P 0.099(8) 0.105(8) 0.044(5) 0.013(5) 0.018(5) -0.009(6)
C22P 0.129(18) 0.030(8) 0.055(10) 0.012(7) 0.034(11) 0.009(10)
C94P 0.088(16) 0.034(10) 0.10(3) 0.017(13) 0.024(16) 0.028(10)
C92P 0.123(17) 0.038(9) 0.071(11) 0.009(8) 0.045(12) 0.019(11)
C24P 0.130(17) 0.030(9) 0.09(2) 0.028(11) 0.036(15) 0.037(10)
C25P 0.065(5) 0.074(6) 0.037(4) 0.012(4) 0.000(4) 0.002(5)
C26P 0.063(5) 0.063(5) 0.049(5) 0.010(4) 0.004(4) -0.011(4)
C27P 0.051(5) 0.083(6) 0.067(6) 0.019(5) -0.015(4) 0.018(4)
C28P 0.049(5) 0.088(7) 0.071(6) 0.021(5) -0.003(4) 0.021(4)
C29P 0.066(5) 0.060(5) 0.099(7) 0.035(5) 0.017(5) 0.032(4)
C30P 0.047(4) 0.070(5) 0.069(5) 0.016(4) 0.021(4) 0.029(4)
C31P 0.108(8) 0.070(6) 0.063(6) 0.002(5) 0.011(6) -0.018(6)
C32P 0.057(5) 0.097(7) 0.061(6) 0.017(5) 0.013(4) 0.017(5)
C33P 0.081(7) 0.110(8) 0.059(6) 0.034(6) 0.028(5) 0.020(6)
C34P 0.093(7) 0.098(8) 0.065(6) 0.046(6) 0.041(5) 0.026(6)
C35P 0.070(6) 0.091(7) 0.101(7) 0.060(6) 0.057(5) 0.040(5)
C36P 0.054(5) 0.065(5) 0.091(7) 0.045(5) 0.033(4) 0.013(4)
N1P 0.067(4) 0.049(4) 0.035(3) 0.009(3) 0.013(3) 0.024(3)
N2P 0.129(8) 0.034(4) 0.072(5) 0.024(4) 0.023(5) 0.021(4)
N3P 0.063(4) 0.044(3) 0.037(3) 0.010(3) -0.007(3) 0.012(3)
N4P 0.061(4) 0.036(3) 0.040(3) 0.003(3) 0.009(3) 0.018(3)
N5P 0.083(5) 0.053(4) 0.066(5) 0.018(4) 0.003(4) 0.017(4)
N6P 0.051(4) 0.037(3) 0.102(6) 0.033(4) 0.017(4) 0.008(3)
N7P 0.082(5) 0.040(3) 0.046(4) 0.008(3) 0.016(3) 0.006(3)
N8P 0.129(7) 0.039(4) 0.061(5) 0.021(3) 0.043(5) 0.027(4)
N9P 0.041(3) 0.059(4) 0.034(3) 0.008(3) -0.002(2) -0.005(3)
N10P 0.040(3) 0.063(4) 0.064(4) 0.020(3) 0.010(3) 0.020(3)
N11P 0.059(4) 0.071(4) 0.048(4) 0.021(3) 0.021(3) 0.010(3)
N12P 0.052(4) 0.067(4) 0.075(5) 0.038(4) 0.034(3) 0.016(3)
C1X 0.045(4) 0.040(4) 0.042(4) 0.006(3) 0.015(3) 0.008(3)
C2X 0.049(4) 0.053(5) 0.065(5) 0.021(4) 0.021(4) -0.001(4)
C3X 0.072(5) 0.041(4) 0.061(5) 0.023(4) 0.023(4) 0.010(4)
C4X 0.047(4) 0.033(3) 0.038(4) 0.013(3) 0.010(3) 0.005(3)
C5X 0.048(4) 0.026(3) 0.044(4) 0.012(3) 0.007(3) 0.011(3)
C6X 0.053(4) 0.037(4) 0.058(5) 0.015(3) 0.017(4) 0.023(3)
C7X 0.042(4) 0.044(4) 0.066(5) 0.011(4) 0.019(4) 0.019(3)
C8X 0.042(4) 0.034(3) 0.045(4) 0.010(3) 0.009(3) 0.010(3)
C9X 0.045(4) 0.033(4) 0.053(4) 0.013(3) 0.009(3) -0.001(3)
C10X 0.051(4) 0.044(4) 0.065(5) 0.024(4) 0.014(4) -0.002(3)
C11X 0.063(5) 0.035(4) 0.064(5) 0.022(4) 0.003(4) -0.001(3)
C12X 0.049(4) 0.029(3) 0.048(4) 0.013(3) 0.000(3) 0.005(3)
C13X 0.044(4) 0.028(3) 0.044(4) 0.004(3) -0.004(3) 0.012(3)
C14X 0.061(5) 0.040(4) 0.047(4) -0.002(3) 0.000(4) 0.029(4)
C15X 0.053(4) 0.048(4) 0.045(4) 0.002(3) 0.010(3) 0.021(4)
C16X 0.037(3) 0.041(4) 0.033(3) 0.005(3) 0.005(3) 0.012(3)
N1X 0.044(3) 0.031(3) 0.039(3) 0.012(2) 0.012(2) 0.009(2)
N2X 0.054(3) 0.033(3) 0.042(3) 0.015(2) 0.013(3) 0.014(3)
N3X 0.038(3) 0.026(3) 0.046(3) 0.009(2) 0.009(2) 0.008(2)
N4X 0.038(3) 0.041(3) 0.054(4) 0.013(3) 0.012(3) 0.006(2)
N5X 0.043(3) 0.027(3) 0.041(3) 0.010(2) 0.006(2) 0.004(2)
N6X 0.055(4) 0.021(3) 0.049(3) 0.006(2) -0.005(3) 0.007(2)
N7X 0.043(3) 0.028(3) 0.032(3) 0.005(2) 0.001(2) 0.010(2)
N8X 0.039(3) 0.046(3) 0.043(3) 0.006(3) 0.013(3) 0.009(3)
C1Y 0.077(6) 0.054(5) 0.046(5) -0.011(4) -0.014(4) 0.029(5)
C2Y 0.095(8) 0.057(6) 0.078(7) -0.016(5) -0.007(6) 0.046(6)
C3Y 0.096(8) 0.066(6) 0.072(7) -0.001(5) -0.003(6) 0.035(6)
C4Y 0.081(6) 0.050(5) 0.051(5) 0.000(4) -0.015(5) 0.025(5)
C5Y 0.066(5) 0.049(5) 0.057(5) 0.014(4) 0.002(4) 0.013(4)
C6Y 0.062(5) 0.060(5) 0.065(5) 0.027(4) 0.012(4) 0.007(4)
C7Y 0.059(5) 0.055(5) 0.057(5) 0.013(4) 0.014(4) 0.007(4)
C8Y 0.047(4) 0.054(5) 0.040(4) 0.006(3) 0.003(3) 0.008(3)
C9Y 0.040(4) 0.050(4) 0.037(4) 0.007(3) 0.008(3) 0.010(3)
C10Y 0.050(4) 0.048(4) 0.050(4) 0.008(3) 0.008(3) 0.010(3)
C11Y 0.050(4) 0.045(4) 0.046(4) 0.013(3) 0.012(3) 0.004(3)
C12Y 0.039(4) 0.057(5) 0.040(4) 0.008(3) 0.005(3) 0.009(3)
C13Y 0.045(4) 0.062(5) 0.044(4) 0.001(4) 0.004(3) 0.007(4)
C14Y 0.050(5) 0.087(7) 0.055(5) 0.004(5) 0.018(4) 0.017(4)
C15Y 0.048(5) 0.094(7) 0.060(5) -0.002(5) 0.018(4) 0.023(5)
C16Y 0.051(5) 0.076(6) 0.046(5) -0.008(4) 0.002(4) 0.024(4)
N1Y 0.063(4) 0.048(4) 0.044(4) -0.003(3) -0.003(3) 0.023(3)
N2Y 0.078(5) 0.048(4) 0.058(4) 0.012(3) -0.001(4) 0.013(4)
N3Y 0.051(3) 0.047(4) 0.040(3) 0.004(3) -0.006(3) 0.011(3)
N4Y 0.045(3) 0.045(3) 0.044(3) 0.011(3) 0.006(3) 0.008(3)
N5Y 0.038(3) 0.046(3) 0.040(3) 0.006(3) 0.004(2) 0.012(3)
N6Y 0.046(3) 0.058(4) 0.044(4) 0.005(3) 0.012(3) 0.005(3)
N7Y 0.042(3) 0.062(4) 0.038(3) -0.003(3) -0.001(3) 0.019(3)
N8Y 0.061(4) 0.072(5) 0.047(4) -0.008(4) 0.001(3) 0.027(4)
C1Z 0.086(6) 0.043(4) 0.047(5) 0.014(4) -0.017(4) 0.006(4)
C2Z 0.114(9) 0.067(6) 0.066(6) 0.036(5) -0.002(6) -0.006(6)
C3Z 0.097(7) 0.070(6) 0.059(6) 0.020(5) 0.010(5) -0.011(6)
C4Z 0.070(6) 0.060(5) 0.052(5) 0.017(4) 0.000(4) 0.004(4)
C5Z 0.060(5) 0.048(5) 0.054(5) 0.012(4) -0.003(4) 0.006(4)
C6Z 0.071(6) 0.052(5) 0.076(6) 0.011(4) 0.008(5) 0.021(4)
C7Z 0.069(6) 0.048(5) 0.079(6) 0.016(4) 0.005(5) 0.021(4)
C8Z 0.056(5) 0.044(4) 0.058(5) 0.016(4) -0.009(4) 0.005(4)
C9Z 0.047(4) 0.058(5) 0.054(5) 0.013(4) -0.010(4) 0.004(4)
C10Z 0.055(5) 0.079(6) 0.081(7) 0.030(5) 0.005(5) 0.007(5)
C11Z 0.052(5) 0.099(8) 0.086(7) 0.029(6) 0.007(5) 0.011(5)
C12Z 0.049(5) 0.069(6) 0.066(6) 0.016(5) -0.007(4) 0.010(4)
C13Z 0.080(6) 0.053(5) 0.055(5) 0.009(4) -0.021(5) 0.016(5)
C14Z 0.095(8) 0.072(7) 0.061(6) -0.002(5) -0.024(5) 0.048(6)
C15Z 0.107(8) 0.058(6) 0.061(6) 0.017(5) -0.022(6) 0.021(6)
C16Z 0.088(7) 0.042(5) 0.045(5) 0.002(4) -0.026(5) 0.024(4)
N1Z 0.076(5) 0.044(4) 0.050(4) 0.019(3) -0.007(3) 0.000(3)
N2Z 0.072(5) 0.061(5) 0.051(4) 0.013(3) -0.002(3) 0.005(4)
N3Z 0.062(4) 0.044(4) 0.043(4) 0.012(3) -0.010(3) -0.002(3)
N4Z 0.055(4) 0.047(4) 0.066(5) 0.020(3) -0.005(3) 0.007(3)
N5Z 0.051(4) 0.050(4) 0.056(4) 0.020(3) -0.011(3) 0.004(3)
N6Z 0.065(5) 0.081(6) 0.063(5) 0.014(4) -0.004(4) 0.032(4)
N7Z 0.069(5) 0.048(4) 0.046(4) 0.002(3) -0.014(3) 0.014(3)
N8Z 0.106(6) 0.049(4) 0.048(4) 0.014(3) -0.015(4) 0.008(4)
N100 0.159(10) 0.084(7) 0.098(8) 0.059(6) 0.072(7) 0.064(7)
O100 0.160(9) 0.084(6) 0.112(7) 0.046(5) 0.056(6) 0.062(6)
O101 0.109(6) 0.091(5) 0.149(8) 0.052(5) 0.083(6) 0.052(5)
O102 0.202(10) 0.113(7) 0.092(6) 0.029(5) 0.055(6) 0.096(7)
N110 0.119(10) 0.127(11) 0.087(8) 0.025(7) 0.036(7) -0.031(8)
O110 0.150(10) 0.47(3) 0.100(8) 0.073(12) 0.063(8) -0.051(13)
O111 0.127(8) 0.127(8) 0.136(9) 0.040(7) 0.066(7) 0.001(6)
O112 0.141(9) 0.116(8) 0.178(11) 0.017(7) 0.080(9) -0.005(7)
N130 0.072(5) 0.051(4) 0.095(6) 0.020(4) 0.025(5) -0.004(4)
O130 0.060(4) 0.085(5) 0.095(5) 0.013(4) 0.016(4) -0.019(3)
O131 0.090(5) 0.136(7) 0.223(11) 0.141(8) 0.048(6) 0.014(5)
O132 0.065(4) 0.129(7) 0.096(6) 0.025(5) 0.017(4) 0.014(4)
N150 0.118(13) 0.058(10) 0.050(9) 0.029(7) 0.042(9) 0.023(9)
O150 0.120(16) 0.132(16) 0.100(15) 0.063(12) 0.016(12) 0.020(12)
O151 0.117(11) 0.046(7) 0.084(9) 0.017(6) 0.047(8) 0.022(7)
O152 0.17(2) 0.043(8) 0.091(13) 0.023(8) 0.066(14) -0.003(11)
N151 0.083(12) 0.047(9) 0.077(12) 0.023(9) 0.008(10) 0.022(8)
O153 0.078(10) 0.121(13) 0.124(13) 0.067(11) 0.005(9) 0.020(9)
O154 0.127(17) 0.059(12) 0.116(16) 0.044(11) 0.059(14) 0.015(11)
O155 0.199(19) 0.052(8) 0.106(12) 0.021(8) 0.005(12) 0.028(10)
N180 0.122(10) 0.088(7) 0.106(9) 0.002(7) 0.053(7) 0.019(7)
O180 0.281(15) 0.077(6) 0.202(12) 0.056(7) 0.160(11) 0.048(8)
O181 0.075(6) 0.252(15) 0.140(10) -0.006(9) 0.011(6) -0.005(7)
O182 0.070(5) 0.103(6) 0.118(7) 0.003(5) 0.012(4) 0.007(4)
N200 0.101(14) 0.068(11) 0.121(15) 0.009(10) 0.063(12) -0.003(11)
O200 0.092(10) 0.150(14) 0.097(11) 0.064(10) 0.018(9) -0.005(10)
O201 0.091(10) 0.093(10) 0.126(13) 0.054(9) 0.041(10) 0.029(9)
O202 0.134(14) 0.120(13) 0.134(14) 0.013(11) 0.041(12) -0.046(11)
N210 0.047(3) 0.043(4) 0.066(4) 0.022(3) 0.015(3) 0.018(3)
O210 0.067(4) 0.050(3) 0.114(5) 0.044(4) 0.000(4) -0.004(3)
O211 0.105(6) 0.095(5) 0.080(5) 0.025(4) -0.004(4) -0.008(4)
O212 0.080(4) 0.060(4) 0.077(4) 0.029(3) 0.029(3) 0.014(3)
N230 0.071(8) 0.022(6) 0.122(11) 0.018(7) 0.070(8) 0.019(6)
O230 0.158(17) 0.162(17) 0.127(15) 0.093(13) 0.087(13) 0.064(14)
O231 0.167(14) 0.084(10) 0.160(14) 0.068(10) 0.025(13) 0.009(10)
O232 0.112(12) 0.149(14) 0.185(16) 0.092(12) 0.051(12) 0.006(11)

loop_
_atom_type_symbol
_atom_type_description
_atom_type_scat_dispersion_real
_atom_type_scat_dispersion_imag
_atom_type_scat_source
C C 0.0033 0.0016 'International Tables Vol C Tables 4.2.6.8 and 6.1.1.4'
H H 0.0000 0.0000 'International Tables Vol C Tables 4.2.6.8 and 6.1.1.4'
N N 0.0061 0.0033 'International Tables Vol C Tables 4.2.6.8 and 6.1.1.4'
O O 0.0106 0.0060 'International Tables Vol C Tables 4.2.6.8 and 6.1.1.4'
Pd Pd -0.9988 1.0072 'International Tables Vol C Tables 4.2.6.8 and 6.1.1.4'

loop_
_geom_angle_atom_site_label_1
_geom_angle_atom_site_label_2
_geom_angle_atom_site_label_3
_geom_angle
_geom_angle_site_symmetry_1
_geom_angle_site_symmetry_3
_geom_angle_publ_flag
N1C Pd1 N1A 85.7(2) . . ?
N1C Pd1 N2P 94.7(3) . . ?
N1A Pd1 N2P 176.6(3) . . ?
N1C Pd1 N1P 174.8(2) . . ?
N1A Pd1 N1P 94.5(2) . . ?
N2P Pd1 N1P 85.4(3) . . ?
N1D Pd2 N2A 84.6(2) . . ?
N1D Pd2 N3P 179.7(3) . . ?
N2A Pd2 N3P 95.1(2) . . ?
N1D Pd2 N4P 94.7(2) . . ?
N2A Pd2 N4P 179.3(2) . . ?
N3P Pd2 N4P 85.6(2) . . ?
N3A Pd3 N1E 85.8(2) . . ?
N3A Pd3 N6P 177.2(3) . . ?
N1E Pd3 N6P 95.8(3) . . ?
N3A Pd3 N5P 94.3(3) . . ?
N1E Pd3 N5P 178.9(3) . . ?
N6P Pd3 N5P 84.1(3) . . ?
N2C Pd4 N1B 86.7(2) . . ?
N2C Pd4 N8P 94.3(3) . . ?
N1B Pd4 N8P 178.7(3) . . ?
N2C Pd4 N7P 178.4(3) . . ?
N1B Pd4 N7P 93.1(2) . . ?
N8P Pd4 N7P 85.9(3) . . ?
N2D Pd5 N3B 86.3(2) . . ?
N2D Pd5 N10P 93.7(2) . . ?
N3B Pd5 N10P 176.7(2) . . ?
N2D Pd5 N9P 178.5(2) . . ?
N3B Pd5 N9P 95.0(2) . . ?
N10P Pd5 N9P 85.0(3) . . ?
N2E Pd6 N2B 84.6(2) . . ?
N2E Pd6 N12P 95.7(3) . . ?
N2B Pd6 N12P 179.7(3) . . ?
N2E Pd6 N11P 178.1(2) . . ?
N2B Pd6 N11P 94.6(2) . . ?
N12P Pd6 N11P 85.1(3) . . ?
N1A C1A C2A 122.0(6) . . ?
C3A C2A C1A 119.0(6) . . ?
C2A C3A C4A 118.5(6) . . ?
C2A C3A C16A 122.1(6) . . ?
C4A C3A C16A 119.3(6) . . ?
C5A C4A C3A 118.9(6) . . ?
N1A C5A C4A 121.7(6) . . ?
N2A C6A C7A 122.4(6) . . ?
C6A C7A C8A 118.9(7) . . ?
C9A C8A C7A 118.8(6) . . ?
C9A C8A C17A 122.1(6) . . ?
C7A C8A C17A 119.0(6) . . ?
C10A C9A C8A 118.6(6) . . ?
N2A C10A C9A 122.4(7) . . ?
N3A C11A C12A 122.5(6) . . ?
C11A C12A C13A 119.4(6) . . ?
C14A C13A C12A 117.8(6) . . ?
C14A C13A C18A 121.9(6) . . ?
C12A C13A C18A 120.2(6) . . ?
C15A C14A C13A 119.5(6) . . ?
N3A C15A C14A 122.6(6) . . ?
N6A C16A N4A 125.4(6) . . ?
N6A C16A C3A 116.9(6) . . ?
N4A C16A C3A 117.6(6) . . ?
N5A C17A N4A 125.1(6) . . ?
N5A C17A C8A 116.1(5) . . ?
N4A C17A C8A 118.7(6) . . ?
N5A C18A N6A 123.7(6) . . ?
N5A C18A C13A 118.5(5) . . ?
N6A C18A C13A 117.6(6) . . ?
C1A N1A C5A 119.8(6) . . ?
C1A N1A Pd1 119.5(5) . . ?
C5A N1A Pd1 120.7(4) . . ?
C6A N2A C10A 118.9(6) . . ?
C6A N2A Pd2 118.0(4) . . ?
C10A N2A Pd2 122.6(5) . . ?
C15A N3A C11A 118.1(6) . . ?
C15A N3A Pd3 122.2(5) . . ?
C11A N3A Pd3 119.8(5) . . ?
C17A N4A C16A 114.5(6) . . ?
C17A N5A C18A 115.9(5) . . ?
C16A N6A C18A 115.3(6) . . ?
N1B C1B C2B 122.0(6) . . ?
C1B C2B C3B 118.7(6) . . ?
C4B C3B C2B 119.0(6) . . ?
C4B C3B C16B 120.9(6) . . ?
C2B C3B C16B 120.0(6) . . ?
C5B C4B C3B 118.9(6) . . ?
N1B C5B C4B 121.7(6) . . ?
N2B C6B C7B 122.5(6) . . ?
C6B C7B C8B 119.2(6) . . ?
C7B C8B C9B 118.0(6) . . ?
C7B C8B C17B 121.6(6) . . ?
C9B C8B C17B 120.3(6) . . ?
C10B C9B C8B 119.3(6) . . ?
N2B C10B C9B 122.1(6) . . ?
N3B C11B C12B 121.4(6) . . ?
C11B C12B C13B 119.1(6) . . ?
C14B C13B C12B 118.7(6) . . ?
C14B C13B C18B 121.6(5) . . ?
C12B C13B C18B 119.6(5) . . ?
C15B C14B C13B 118.9(6) . . ?
N3B C15B C14B 122.4(6) . . ?
N6B C16B N4B 125.4(5) . . ?
N6B C16B C3B 117.6(5) . . ?
N4B C16B C3B 116.8(5) . . ?
N4B C17B N5B 125.3(6) . . ?
N4B C17B C8B 116.9(5) . . ?
N5B C17B C8B 117.7(5) . . ?
N5B C18B N6B 125.1(5) . . ?
N5B C18B C13B 117.6(5) . . ?
N6B C18B C13B 117.1(5) . . ?
C1B N1B C5B 119.6(5) . . ?
C1B N1B Pd4 119.5(4) . . ?
C5B N1B Pd4 120.9(4) . . ?
C6B N2B C10B 118.9(6) . . ?
C6B N2B Pd6 121.2(5) . . ?
C10B N2B Pd6 119.6(5) . . ?
C11B N3B C15B 119.4(5) . . ?
C11B N3B Pd5 118.6(4) . . ?
C15B N3B Pd5 122.1(4) . . ?
C17B N4B C16B 114.6(5) . . ?
C18B N5B C17B 115.1(5) . . ?
C16B N6B C18B 114.5(5) . . ?
N1C C1C C2C 122.7(7) . . ?
C1C C2C C3C 119.3(7) . . ?
C6C C3C C2C 125(2) . . ?
C6C C3C C4C 119(2) . . ?
C2C C3C C4C 116.7(7) . . ?
C6C C3C C21C 7(4) . . ?
C2C C3C C21C 118.3(16) . . ?
C4C C3C C21C 124.9(16) . . ?
C5C C4C C3C 120.3(7) . . ?
N1C C5C C4C 122.2(7) . . ?
C3C C6C C7C 121(4) . . ?
C3C C6C C11C 124(3) . . ?
C7C C6C C11C 115(3) . . ?
C8C C7C C6C 123(2) . . ?
C7C C8C C9C 120.7(19) . . ?
C8C C9C C10C 118(2) . . ?
C8C C9C C14C 121(3) . . ?
C10C C9C C14C 121(3) . . ?
C11C C10C C9C 121(2) . . ?
C10C C11C C6C 121.1(19) . . ?
C19C C21C C17C 118(2) . . ?
C19C C21C C3C 118(2) . . ?
C17C C21C C3C 123(3) . . ?
C18C C17C C21C 120.2(18) . . ?
C17C C18C C22C 122.8(14) . . ?
C14C C22C C20C 118(3) . . ?
C14C C22C C18C 127(2) . . ?
C20C C22C C18C 115(2) . . ?
C19C C20C C22C 121.3(18) . . ?
C21C C19C C20C 122.6(16) . . ?
N2C C12C C13C 122.7(7) . . ?
C12C C13C C14C 119.5(7) . . ?
C22C C14C C15C 119.2(16) . . ?
C22C C14C C13C 124.2(16) . . ?
C15C C14C C13C 116.4(7) . . ?
C22C C14C C9C 7(3) . . ?
C15C C14C C9C 125.6(17) . . ?
C13C C14C C9C 118.0(17) . . ?
C16C C15C C14C 120.8(7) . . ?
N2C C16C C15C 122.5(7) . . ?
C5C N1C C1C 118.8(6) . . ?
C5C N1C Pd1 124.5(5) . . ?
C1C N1C Pd1 116.4(5) . . ?
C16C N2C C12C 118.0(7) . . ?
C16C N2C Pd4 123.9(5) . . ?
C12C N2C Pd4 117.9(5) . . ?
N1D C1D C2D 121.9(7) . . ?
C1D C2D C3D 119.4(7) . . ?
C4D C3D C2D 117.7(6) . . ?
C4D C3D C6D 121.7(7) . . ?
C2D C3D C6D 120.5(7) . . ?
C5D C4D C3D 120.0(7) . . ?
N1D C5D C4D 121.9(7) . . ?
C11D C6D C7D 119.1(6) . . ?
C11D C6D C3D 120.1(6) . . ?
C7D C6D C3D 120.8(6) . . ?
C8D C7D C6D 120.5(7) . . ?
C7D C8D C9D 120.9(7) . . ?
C8D C9D C10D 118.9(7) . . ?
C8D C9D C14D 121.2(7) . . ?
C10D C9D C14D 119.9(7) . . ?
C11D C10D C9D 120.1(7) . . ?
C6D C11D C10D 120.5(7) . . ?
N2D C12D C13D 121.7(7) . . ?
C12D C13D C14D 120.9(7) . . ?
C13D C14D C15D 117.0(6) . . ?
C13D C14D C9D 121.7(7) . . ?
C15D C14D C9D 121.2(7) . . ?
C16D C15D C14D 119.8(7) . . ?
N2D C16D C15D 122.6(6) . . ?
C5D N1D C1D 119.1(6) . . ?
C5D N1D Pd2 120.4(4) . . ?
C1D N1D Pd2 120.0(5) . . ?
C12D N2D C16D 118.0(6) . . ?
C12D N2D Pd5 120.0(5) . . ?
C16D N2D Pd5 121.9(4) . . ?
N1E C1E C2E 122.0(6) . . ?
C1E C2E C3E 120.5(7) . . ?
C2E C3E C4E 116.5(7) . . ?
C2E C3E C6E 121.3(6) . . ?
C4E C3E C6E 122.2(6) . . ?
C5E C4E C3E 120.7(6) . . ?
N1E C5E C4E 122.5(6) . . ?
C11E C6E C7E 117.4(7) . . ?
C11E C6E C3E 121.8(6) . . ?
C7E C6E C3E 120.7(6) . . ?
C8E C7E C6E 121.1(6) . . ?
C7E C8E C9E 121.6(6) . . ?
C10E C9E C8E 117.7(7) . . ?
C10E C9E C14E 121.5(6) . . ?
C8E C9E C14E 120.8(6) . . ?
C11E C10E C9E 121.3(6) . . ?
C10E C11E C6E 120.9(6) . . ?
N2E C12E C13E 122.3(6) . . ?
C12E C13E C14E 120.9(6) . . ?
C15E C14E C13E 115.8(6) . . ?
C15E C14E C9E 122.2(6) . . ?
C13E C14E C9E 122.0(6) . . ?
C16E C15E C14E 120.8(6) . . ?
N2E C16E C15E 122.1(6) . . ?
C1E N1E C5E 117.8(6) . . ?
C1E N1E Pd3 120.1(5) . . ?
C5E N1E Pd3 122.0(5) . . ?
C16E N2E C12E 118.1(6) . . ?
C16E N2E Pd6 122.1(5) . . ?
C12E N2E Pd6 118.9(5) . . ?
C41P C3P C4P 49.0(14) . . ?
C41P C3P N1P 115.2(13) . . ?
C4P C3P N1P 117.8(11) . . ?
C3P C4P N2P 106.7(16) . . ?
C3P C41P N2P 112.5(19) . . ?
C10P C9P N3P 111(2) . . ?
C10P C91P N3P 111.3(18) . . ?
C9P C10P C91P 38.7(11) . . ?
C9P C10P N4P 116.5(12) . . ?
C91P C10P N4P 119.3(12) . . ?
N5P C15P C16P 108.4(8) . . ?
N6P C16P C15P 109.9(9) . . ?
C22P C21P N7P 106(2) . . ?
C21P C22P N8P 107(2) . . ?
N7P C99P C92P 106.3(18) . . ?
N8P C92P C99P 106(2) . . ?
C28P C27P N9P 109.7(7) . . ?
N10P C28P C27P 107.4(7) . . ?
C34P C33P N11P 109.4(8) . . ?
C33P C34P N12P 110.5(7) . . ?
C1P N1P C3P 111.0(8) . . ?
C1P N1P C2P 109.8(8) . . ?
C3P N1P C2P 107.5(8) . . ?
C1P N1P Pd1 111.3(5) . . ?
C3P N1P Pd1 104.6(6) . . ?
C2P N1P Pd1 112.4(5) . . ?
C6P N2P C5P 111(2) . . ?
C6P N2P C4P 82(3) . . ?
C5P N2P C4P 128.5(12) . . ?
C6P N2P C41P 123(3) . . ?
C5P N2P C41P 94.3(15) . . ?
C4P N2P C41P 44.2(12) . . ?
C6P N2P C69P 15(2) . . ?
C5P N2P C69P 102.0(13) . . ?
C4P N2P C69P 97(2) . . ?
C41P N2P C69P 138(2) . . ?
C6P N2P Pd1 113.2(17) . . ?
C5P N2P Pd1 112.8(6) . . ?
C4P N2P Pd1 105.8(8) . . ?
C41P N2P Pd1 101.8(9) . . ?
C69P N2P Pd1 107.2(13) . . ?
C8P N3P C7P 102.2(13) . . ?
C8P N3P C91P 93.2(17) . . ?
C7P N3P C91P 127.9(17) . . ?
C8P N3P C9P 124.8(18) . . ?
C7P N3P C9P 101.6(19) . . ?
C91P N3P C9P 35.0(10) . . ?
C8P N3P C71P 127(2) . . ?
C7P N3P C71P 30.9(14) . . ?
C91P N3P C71P 104(3) . . ?
C9P N3P C71P 72(3) . . ?
C8P N3P Pd2 111.1(6) . . ?
C7P N3P Pd2 112.1(6) . . ?
C91P N3P Pd2 107.7(9) . . ?
C9P N3P Pd2 104.5(9) . . ?
C71P N3P Pd2 110.2(16) . . ?
C11P N4P C10P 110.4(8) . . ?
C11P N4P C12P 108.5(7) . . ?
C10P N4P C12P 109.1(8) . . ?
C11P N4P Pd2 111.8(5) . . ?
C10P N4P Pd2 106.6(5) . . ?
C12P N4P Pd2 110.4(5) . . ?
C15P N5P C13P 108.3(9) . . ?
C15P N5P C14P 109.9(7) . . ?
C13P N5P C14P 107.4(8) . . ?
C15P N5P Pd3 108.3(7) . . ?
C13P N5P Pd3 114.8(6) . . ?
C14P N5P Pd3 108.1(6) . . ?
C16P N6P C17P 110.5(7) . . ?
C16P N6P C18P 109.2(8) . . ?
C17P N6P C18P 108.2(7) . . ?
C16P N6P Pd3 106.7(6) . . ?
C17P N6P Pd3 107.5(5) . . ?
C18P N6P Pd3 114.8(5) . . ?
C19P N7P C99P 104.4(15) . . ?
C19P N7P C20P 107.9(8) . . ?
C99P N7P C20P 115.7(16) . . ?
C19P N7P C21P 123.3(17) . . ?
C99P N7P C21P 23.5(10) . . ?
C20P N7P C21P 94.5(17) . . ?
C19P N7P Pd4 113.3(5) . . ?
C99P N7P Pd4 105.7(8) . . ?
C20P N7P Pd4 109.9(5) . . ?
C21P N7P Pd4 106.1(10) . . ?
C92P N8P C23P 130.6(15) . . ?
C92P N8P C94P 67(2) . . ?
C23P N8P C94P 111(2) . . ?
C92P N8P C93P 121.9(19) . . ?
C23P N8P C93P 22.9(10) . . ?
C94P N8P C93P 130.8(19) . . ?
C92P N8P C22P 39.2(11) . . ?
C23P N8P C22P 103.7(16) . . ?
C94P N8P C22P 103(2) . . ?
C93P N8P C22P 86.8(17) . . ?
C92P N8P C24P 105(2) . . ?
C23P N8P C24P 84.1(18) . . ?
C94P N8P C24P 37.5(12) . . ?
C93P N8P C24P 107.1(19) . . ?
C22P N8P C24P 136.9(17) . . ?
C92P N8P Pd4 104.7(9) . . ?
C23P N8P Pd4 118.3(9) . . ?
C94P N8P Pd4 114.6(10) . . ?
C93P N8P Pd4 109.0(11) . . ?
C22P N8P Pd4 104.3(8) . . ?
C24P N8P Pd4 108.9(8) . . ?
C26P N9P C25P 109.2(7) . . ?
C26P N9P C27P 110.7(6) . . ?
C25P N9P C27P 109.3(7) . . ?
C26P N9P Pd5 108.1(5) . . ?
C25P N9P Pd5 113.6(5) . . ?
C27P N9P Pd5 106.0(5) . . ?
C28P N10P C30P 107.9(7) . . ?
C28P N10P C29P 111.7(7) . . ?
C30P N10P C29P 108.2(7) . . ?
C28P N10P Pd5 106.6(5) . . ?
C30P N10P Pd5 115.0(5) . . ?
C29P N10P Pd5 107.4(5) . . ?
C32P N11P C31P 108.5(8) . . ?
C32P N11P C33P 111.0(7) . . ?
C31P N11P C33P 107.4(8) . . ?
C32P N11P Pd6 111.0(5) . . ?
C31P N11P Pd6 114.1(6) . . ?
C33P N11P Pd6 104.7(5) . . ?
C36P N12P C35P 110.3(7) . . ?
C36P N12P C34P 109.3(7) . . ?
C35P N12P C34P 109.4(7) . . ?
C36P N12P Pd6 111.7(5) . . ?
C35P N12P Pd6 108.7(5) . . ?
C34P N12P Pd6 107.4(5) . . ?
N8X C1X N1X 127.2(6) . . ?
N8X C1X C2X 124.1(7) . . ?
N1X C1X C2X 108.8(6) . . ?
C3X C2X C1X 107.6(7) . . ?
C2X C3X C4X 107.1(6) . . ?
N2X C4X N1X 127.7(6) . . ?
N2X C4X C3X 124.3(6) . . ?
N1X C4X C3X 108.0(6) . . ?
N2X C5X N3X 127.7(6) . . ?
N2X C5X C6X 122.6(6) . . ?
N3X C5X C6X 109.7(6) . . ?
C7X C6X C5X 107.2(6) . . ?
C6X C7X C8X 106.7(6) . . ?
N4X C8X N3X 127.5(6) . . ?
N4X C8X C7X 122.3(6) . . ?
N3X C8X C7X 110.2(6) . . ?
N4X C9X N5X 127.5(6) . . ?
N4X C9X C10X 123.8(7) . . ?
N5X C9X C10X 108.7(6) . . ?
C11X C10X C9X 106.0(7) . . ?
C10X C11X C12X 108.9(6) . . ?
N6X C12X N5X 126.8(7) . . ?
N6X C12X C11X 126.0(6) . . ?
N5X C12X C11X 107.2(6) . . ?
N6X C13X N7X 127.6(6) . . ?
N6X C13X C14X 122.9(6) . . ?
N7X C13X C14X 109.5(7) . . ?
C15X C14X C13X 107.1(6) . . ?
C14X C15X C16X 106.3(7) . . ?
N8X C16X N7X 128.2(6) . . ?
N8X C16X C15X 121.2(6) . . ?
N7X C16X C15X 110.6(6) . . ?
C1X N1X C4X 108.6(6) . . ?
C4X N2X C5X 122.3(6) . . ?
C8X N3X C5X 106.3(5) . . ?
C9X N4X C8X 122.3(6) . . ?
C9X N5X C12X 109.1(6) . . ?
C12X N6X C13X 123.3(6) . . ?
C16X N7X C13X 106.6(6) . . ?
C16X N8X C1X 122.1(6) . . ?
N8Y C1Y N1Y 128.1(8) . . ?
N8Y C1Y C2Y 125.8(9) . . ?
N1Y C1Y C2Y 106.1(10) . . ?
C3Y C2Y C1Y 109.5(9) . . ?
C2Y C3Y C4Y 106.4(11) . . ?
N2Y C4Y N1Y 126.8(8) . . ?
N2Y C4Y C3Y 124.3(11) . . ?
N1Y C4Y C3Y 108.8(10) . . ?
N2Y C5Y N3Y 126.7(9) . . ?
N2Y C5Y C6Y 122.9(8) . . ?
N3Y C5Y C6Y 110.4(7) . . ?
C7Y C6Y C5Y 107.1(8) . . ?
C6Y C7Y C8Y 105.6(8) . . ?
N4Y C8Y N3Y 127.0(7) . . ?
N4Y C8Y C7Y 121.6(7) . . ?
N3Y C8Y C7Y 111.4(7) . . ?
N4Y C9Y N5Y 127.0(7) . . ?
N4Y C9Y C10Y 124.4(7) . . ?
N5Y C9Y C10Y 108.6(6) . . ?
C11Y C10Y C9Y 107.3(7) . . ?
C10Y C11Y C12Y 107.8(7) . . ?
N6Y C12Y N5Y 127.7(7) . . ?
N6Y C12Y C11Y 123.8(7) . . ?
N5Y C12Y C11Y 108.5(6) . . ?
N6Y C13Y N7Y 127.7(7) . . ?
N6Y C13Y C14Y 121.0(8) . . ?
N7Y C13Y C14Y 111.2(8) . . ?
C15Y C14Y C13Y 105.1(9) . . ?
C14Y C15Y C16Y 107.5(8) . . ?
N8Y C16Y N7Y 127.6(9) . . ?
N8Y C16Y C15Y 121.6(8) . . ?
N7Y C16Y C15Y 110.7(9) . . ?
C4Y N1Y C1Y 109.2(8) . . ?
C4Y N2Y C5Y 122.9(8) . . ?
C5Y N3Y C8Y 105.4(7) . . ?
C9Y N4Y C8Y 122.9(6) . . ?
C12Y N5Y C9Y 107.8(6) . . ?
C12Y N6Y C13Y 121.2(7) . . ?
C13Y N7Y C16Y 105.4(7) . . ?
C1Y N8Y C16Y 122.1(8) . . ?
N8Z C1Z N1Z 126.1(10) . . ?
N8Z C1Z C2Z 122.8(9) . . ?
N1Z C1Z C2Z 111.1(9) . . ?
C3Z C2Z C1Z 106.8(9) . . ?
C2Z C3Z C4Z 106.1(10) . . ?
N2Z C4Z N1Z 127.4(9) . . ?
N2Z C4Z C3Z 122.0(10) . . ?
N1Z C4Z C3Z 110.6(9) . . ?
N2Z C5Z N3Z 127.9(8) . . ?
N2Z C5Z C6Z 122.4(9) . . ?
N3Z C5Z C6Z 109.6(8) . . ?
C7Z C6Z C5Z 106.2(8) . . ?
C6Z C7Z C8Z 108.4(8) . . ?
N4Z C8Z N3Z 127.2(8) . . ?
N4Z C8Z C7Z 125.3(8) . . ?
N3Z C8Z C7Z 107.4(8) . . ?
N4Z C9Z N5Z 127.6(8) . . ?
N4Z C9Z C10Z 123.0(8) . . ?
N5Z C9Z C10Z 109.4(8) . . ?
C11Z C10Z C9Z 106.2(9) . . ?
C10Z C11Z C12Z 108.2(9) . . ?
N6Z C12Z N5Z 127.6(9) . . ?
N6Z C12Z C11Z 123.0(9) . . ?
N5Z C12Z C11Z 109.4(8) . . ?
N6Z C13Z N7Z 128.1(8) . . ?
N6Z C13Z C14Z 124.6(11) . . ?
N7Z C13Z C14Z 107.3(10) . . ?
C15Z C14Z C13Z 107.8(11) . . ?
C14Z C15Z C16Z 108.1(10) . . ?
N8Z C16Z N7Z 124.3(8) . . ?
N8Z C16Z C15Z 126.0(10) . . ?
N7Z C16Z C15Z 109.6(11) . . ?
C4Z N1Z C1Z 105.4(8) . . ?
C4Z N2Z C5Z 122.8(9) . . ?
C5Z N3Z C8Z 108.4(7) . . ?
C8Z N4Z C9Z 122.3(7) . . ?
C12Z N5Z C9Z 106.7(8) . . ?
C13Z N6Z C12Z 122.0(9) . . ?
C13Z N7Z C16Z 107.2(8) . . ?
C16Z N8Z C1Z 124.4(8) . . ?
O101 N100 O100 123.0(10) . . ?
O101 N100 O102 116.9(11) . . ?
O100 N100 O102 120.1(10) . . ?
O110 N110 O111 120.9(14) . . ?
O110 N110 O112 116.5(14) . . ?
O111 N110 O112 122.4(11) . . ?
O120 N120 O121 118.1(17) . . ?
O120 N120 O122 117.4(16) . . ?
O121 N120 O122 124.4(17) . . ?
O123 N121 O124 137(2) . . ?
O123 N121 O125 100.5(17) . . ?
O124 N121 O125 122(2) . . ?
O91Y O125 N121 157(3) . . ?
O131 N130 O130 121.3(9) . . ?
O131 N130 O132 117.0(8) . . ?
O130 N130 O132 121.6(8) . . ?
O150 N150 O151 121.8(16) . . ?
O150 N150 O152 121.0(17) . . ?
O151 N150 O152 116.9(15) . . ?
N150 O151 O30V 138.8(17) . . ?
O153 N151 O154 123.4(16) . . ?
O153 N151 O155 118.0(16) . . ?
O154 N151 O155 117.7(15) . . ?
O180 N180 O182 121.8(13) . . ?
O180 N180 O181 119.1(12) . . ?
O182 N180 O181 119.1(11) . . ?
O190 N190 O191 130.9(15) . . ?
O190 N190 O192 117.1(13) . . ?
O191 N190 O192 111.0(13) . . ?
O193 O191 N190 106.9(17) . . ?
O194 O198 O197 129(10) . 2_766 ?
O194 O198 O195 97(9) . 2_766 ?
O197 O198 O195 124(9) 2_766 2_766 ?
O194 O198 O196 69(6) . 2_766 ?
O197 O198 O196 60(5) 2_766 2_766 ?
O195 O198 O196 137(7) 2_766 2_766 ?
O198 O194 O195 42(5) . 2_766 ?
O198 O194 O196 73(6) . 2_766 ?
O195 O194 O196 105(4) 2_766 2_766 ?
O198 O194 O197 26(5) . 2_766 ?
O195 O194 O197 65(3) 2_766 2_766 ?
O196 O194 O197 48(2) 2_766 2_766 ?
O198 O195 O194 41(5) 2_766 2_766 ?
O198 O195 O197 28(5) 2_766 . ?
O194 O195 O197 65(3) 2_766 . ?
O198 O195 O10X 109(6) 2_766 2_766 ?
O194 O195 O10X 134(3) 2_766 2_766 ?
O197 O195 O10X 81.8(16) . 2_766 ?
O197 O196 O194 76(3) . 2_766 ?
O197 O196 O198 39(3) . 2_766 ?
O194 O196 O198 37(3) 2_766 2_766 ?
O198 O197 O196 81(5) 2_766 . ?
O198 O197 O195 28(5) 2_766 . ?
O196 O197 O195 99(2) . . ?
O198 O197 O194 25(5) 2_766 2_766 ?
O196 O197 O194 56(2) . 2_766 ?
O195 O197 O194 49.9(18) . 2_766 ?
O200 N200 O201 123.8(17) . . ?
O200 N200 O202 121.3(18) . . ?
O201 N200 O202 113.7(17) . . ?
N200 O200 O204 13(2) . . ?
N200 O200 O205 126(3) . . ?
O204 O200 O205 130(3) . . ?
O204 O201 N200 12(3) . . ?
N200 O202 O204 7(3) . . ?
O201 O204 O200 138(4) . . ?
O201 O204 O202 108(2) . . ?
O200 O204 O202 103(2) . . ?
O95 O205 O200 162(4) . . ?
O95 O205 O95X 44(2) . . ?
O200 O205 O95X 148(3) . . ?
O95 O205 O203 124(3) . . ?
O200 O205 O203 67(2) . . ?
O95X O205 O203 81(2) . . ?
O210 N210 O211 120.0(7) . . ?
O210 N210 O212 122.4(7) . . ?
O211 N210 O212 117.4(7) . . ?
O236 N230 O235 131(2) . 2_767 ?
O236 N230 O234 105(2) . . ?
O235 N230 O234 106(2) 2_767 . ?
O236 N230 O231 82.9(19) . . ?
O235 N230 O231 146(2) 2_767 . ?
O234 N230 O231 52.1(13) . . ?
O236 N230 O230 108(2) . 2_767 ?
O235 N230 O230 42.9(15) 2_767 2_767 ?
O234 N230 O230 81.4(19) . 2_767 ?
O231 N230 O230 133(2) . 2_767 ?
O236 N230 O232 87(2) . . ?
O235 N230 O232 77.6(18) 2_767 . ?
O234 N230 O232 157.6(19) . . ?
O231 N230 O232 113.0(18) . . ?
O230 N230 O232 113.0(17) 2_767 . ?
O236 N230 O233 61(2) . . ?
O235 N230 O233 139(2) 2_767 . ?
O234 N230 O233 106(2) . . ?
O231 N230 O233 54.4(17) . . ?
O230 N230 O233 167(2) 2_767 . ?
O232 N230 O233 63.1(18) . . ?
O235 O230 N230 63(3) . 2_767 ?
O235 O230 O234 95(3) . 2_767 ?
N230 O230 O234 48.8(15) 2_767 2_767 ?
O234 O231 N230 63.4(17) . . ?
O234 O231 O233 142(3) . . ?
N230 O231 O233 78(2) . . ?
O234 O231 O236 87(2) . . ?
N230 O231 O236 43.9(12) . . ?
O233 O231 O236 61(2) . . ?
N230 O232 O235 47.7(13) . 2_767 ?
N230 O232 O233 70.3(19) . . ?
O235 O232 O233 117(2) 2_767 . ?
N230 O232 O236 41.1(12) . . ?
O235 O232 O236 79.8(16) 2_767 . ?
O233 O232 O236 54.9(18) . . ?
O231 O233 O236 65(2) . . ?
O231 O233 O232 91(2) . . ?
O236 O233 O232 65(2) . . ?
O231 O233 O92X 135(3) . . ?
O236 O233 O92X 159(3) . . ?
O232 O233 O92X 104(3) . . ?
O231 O233 N230 47.1(14) . . ?
O236 O233 N230 39.6(15) . . ?
O232 O233 N230 46.7(13) . . ?
O92X O233 N230 143(3) . . ?
O231 O234 N230 64.5(15) . . ?
O231 O234 O230 114(2) . 2_767 ?
N230 O234 O230 49.8(13) . 2_767 ?
O231 O234 O236 57.0(17) . . ?
N230 O234 O236 34.5(11) . . ?
O230 O234 O236 65.6(15) 2_767 . ?
O230 O235 N230 74(3) . 2_767 ?
O230 O235 O232 119(4) . 2_767 ?
N230 O235 O232 54.7(15) 2_767 2_767 ?
N230 O236 O233 79(2) . . ?
N230 O236 O231 53.1(14) . . ?
O233 O236 O231 54.3(19) . . ?
N230 O236 O232 51.5(15) . . ?
O233 O236 O232 60.3(19) . . ?
O231 O236 O232 82.9(16) . . ?
N230 O236 O234 40.3(14) . . ?
O233 O236 O234 89(2) . . ?
O231 O236 O234 36.2(11) . . ?
O232 O236 O234 90.3(17) . . ?
O241 N240 O240 129(2) . . ?
O241 N240 O42 34(3) . 1_556 ?
O240 N240 O42 108(4) . 1_556 ?
O241 N240 O242 116(2) . . ?
O240 N240 O242 115(2) . . ?
O42 N240 O242 131(4) 1_556 . ?
O42 O241 N240 78(5) 1_556 . ?
N240 O242 O96 89(2) . . ?
O251 N250 O252 120(3) 2_667 . ?
O251 N250 O250 133(2) 2_667 2_667 ?
O252 N250 O250 107(2) . 2_667 ?
N250 O251 O67 129(2) 2_667 2_566 ?
O255 N251 O254 116(2) 2_667 . ?
O255 N251 O253 132.4(18) 2_667 2_667 ?
O254 N251 O253 111.9(18) . 2_667 ?
O261 N260 O260 122(2) . . ?
O261 N260 O95Y 171(2) . . ?
O260 N260 O95Y 48.9(15) . . ?
O261 N260 O262 118.5(19) . . ?
O260 N260 O262 119.1(19) . . ?
O95Y N260 O262 70.2(18) . . ?
O95Y O260 N260 67(2) . . ?
N260 O262 O95Y 54.0(16) . . ?
N260 O262 O95X 116(2) . . ?
O95Y O262 O95X 64.1(19) . . ?
O10 O10X O195 169(4) . 2_766 ?
O30W O30X O30Z 50(9) . . ?
O30W O30X O30Y 51(9) . . ?
O30Z O30X O30Y 101(3) . . ?
O30W O30Y O30X 25(4) . . ?
O30W O30Y O30V 138(4) . . ?
O30X O30Y O30V 115(2) . . ?
O30W O30Z O30X 26(4) . . ?
O30W O30Z O30 125(5) . . ?
O30X O30Z O30 133(3) . . ?
O151 O30V O30Y 117(2) . . ?
O30X O30W O30Z 103(10) . . ?
O30X O30W O30Y 105(10) . . ?
O30Z O30W O30Y 152(8) . . ?
O241 O42 N240 68(5) 1_554 1_554 ?
O56X O56 O72X 158(3) . . ?
O67X O67 O251 158(4) . 2_566 ?
O71Z O71 O71X 7(4) 2_656 2_656 ?
O71Z O71X O71Y 170(6) . . ?
O71Z O71X O71 10(5) . 2_656 ?
O71Y O71X O71 162(3) . 2_656 ?
O71X O71Y O71Z 4(2) . . ?
O71X O71Z O71 163(8) . 2_656 ?
O71X O71Z O71Y 6(4) . . ?
O71 O71Z O71Y 158(5) 2_656 . ?
O72 O72X O56 149(4) . . ?
O81 O86X O86Y 154(2) . . ?
O88Y O88X O88Z 127(5) 2_666 . ?
O88X O88Z O88 126(3) . . ?
O90 O90X O90Z 164(4) . . ?
O90 O90X O90Y 106(3) . . ?
O90Z O90X O90Y 89(3) . . ?
O94 O90Y O90X 119(3) . . ?
O94 O90Y O94Y 18.3(14) . . ?
O90X O90Y O94Y 107(2) . . ?
O90X O90Z O94Z 130(3) . . ?
O91 O91X O91Y 94(2) . 1_455 ?
O125 O91Y O91X 96(3) . 1_655 ?
O92X O92 O92Y 137(3) . . ?
O92 O92X O233 82(3) . . ?
O94Y O94 O90Y 137(3) . . ?
O94Y O94 O94Z 24(2) . . ?
O90Y O94 O94Z 117(2) . . ?
O94Y O94 O94X 43(2) . . ?
O90Y O94 O94X 156(2) . . ?
O94Z O94 O94X 66.8(16) . . ?
O94Y O94X O94 26.5(15) . . ?
O94 O94Y O94Z 137(4) . . ?
O94 O94Y O94X 111(3) . . ?
O94Z O94Y O94X 112(4) . . ?
O94 O94Y O90Y 24.5(19) . . ?
O94Z O94Y O90Y 117(3) . . ?
O94X O94Y O90Y 130(3) . . ?
O94Y O94Z O90Z 95(3) . . ?
O94Y O94Z O94 19.1(19) . . ?
O90Z O94Z O94 75.6(18) . . ?
O95X O95 O95Y 93(3) . . ?
O95X O95 O205 84(3) . . ?
O95Y O95 O205 176(4) . . ?
O95 O95X O262 100(3) . . ?
O95 O95X O205 52(2) . . ?
O262 O95X O205 151(3) . . ?
O95 O95X O95Y 45(2) . . ?
O262 O95X O95Y 56.0(16) . . ?
O205 O95X O95Y 97(3) . . ?
O260 O95Y O95 137(4) . . ?
O260 O95Y N260 63.8(19) . . ?
O95 O95Y N260 155(3) . . ?
O260 O95Y O262 120(3) . . ?
O95 O95Y O262 101(3) . . ?
N260 O95Y O262 55.8(14) . . ?
O260 O95Y O95X 163(3) . . ?
O95 O95Y O95X 42(2) . . ?
N260 O95Y O95X 113(3) . . ?
O262 O95Y O95X 59.9(17) . . ?

loop_
_geom_bond_atom_site_label_1
_geom_bond_atom_site_label_2
_geom_bond_distance
_geom_bond_site_symmetry_2
_geom_bond_publ_flag
Pd1 N1C 2.033(6) . ?
Pd1 N1A 2.043(5) . ?
Pd1 N2P 2.052(7) . ?
Pd1 N1P 2.066(6) . ?
Pd2 N1D 2.017(5) . ?
Pd2 N2A 2.042(6) . ?
Pd2 N3P 2.043(6) . ?
Pd2 N4P 2.053(6) . ?
Pd3 N3A 2.020(6) . ?
Pd3 N1E 2.022(6) . ?
Pd3 N6P 2.045(7) . ?
Pd3 N5P 2.049(7) . ?
Pd4 N2C 2.021(6) . ?
Pd4 N1B 2.035(5) . ?
Pd4 N8P 2.052(6) . ?
Pd4 N7P 2.052(7) . ?
Pd5 N2D 1.991(5) . ?
Pd5 N3B 2.037(5) . ?
Pd5 N10P 2.051(6) . ?
Pd5 N9P 2.058(5) . ?
Pd6 N2E 2.022(6) . ?
Pd6 N2B 2.029(5) . ?
Pd6 N12P 2.057(6) . ?
Pd6 N11P 2.072(7) . ?
C1A N1A 1.327(8) . ?
C1A C2A 1.382(9) . ?
C2A C3A 1.374(10) . ?
C3A C4A 1.395(9) . ?
C3A C16A 1.475(8) . ?
C4A C5A 1.382(9) . ?
C5A N1A 1.327(9) . ?
C6A N2A 1.326(10) . ?
C6A C7A 1.376(10) . ?
C7A C8A 1.391(9) . ?
C8A C9A 1.381(10) . ?
C8A C17A 1.480(9) . ?
C9A C10A 1.380(9) . ?
C10A N2A 1.340(8) . ?
C11A N3A 1.354(9) . ?
C11A C12A 1.358(10) . ?
C12A C13A 1.399(9) . ?
C13A C14A 1.387(9) . ?
C13A C18A 1.456(10) . ?
C14A C15A 1.369(10) . ?
C15A N3A 1.339(8) . ?
C16A N6A 1.320(9) . ?
C16A N4A 1.346(8) . ?
C17A N5A 1.323(8) . ?
C17A N4A 1.341(8) . ?
C18A N5A 1.337(8) . ?
C18A N6A 1.357(8) . ?
C1B N1B 1.333(8) . ?
C1B C2B 1.373(9) . ?
C2B C3B 1.389(9) . ?
C3B C4B 1.383(9) . ?
C3B C16B 1.489(8) . ?
C4B C5B 1.377(9) . ?
C5B N1B 1.336(8) . ?
C6B N2B 1.332(8) . ?
C6B C7B 1.376(9) . ?
C7B C8B 1.378(9) . ?
C8B C9B 1.406(9) . ?
C8B C17B 1.477(8) . ?
C9B C10B 1.363(10) . ?
C10B N2B 1.343(9) . ?
C11B N3B 1.336(8) . ?
C11B C12B 1.377(9) . ?
C12B C13B 1.397(8) . ?
C13B C14B 1.382(8) . ?
C13B C18B 1.480(8) . ?
C14B C15B 1.368(9) . ?
C15B N3B 1.344(8) . ?
C16B N6B 1.328(8) . ?
C16B N4B 1.338(8) . ?
C17B N4B 1.327(8) . ?
C17B N5B 1.328(8) . ?
C18B N5B 1.327(8) . ?
C18B N6B 1.339(7) . ?
C1C N1C 1.345(10) . ?
C1C C2C 1.370(10) . ?
C2C C3C 1.394(10) . ?
C3C C6C 1.34(4) . ?
C3C C4C 1.404(11) . ?
C3C C21C 1.58(3) . ?
C4C C5C 1.366(11) . ?
C5C N1C 1.320(9) . ?
C6C C7C 1.38(4) . ?
C6C C11C 1.43(6) . ?
C7C C8C 1.35(2) . ?
C8C C9C 1.36(5) . ?
C9C C10C 1.42(4) . ?
C9C C14C 1.60(3) . ?
C10C C11C 1.35(2) . ?
C21C C19C 1.34(4) . ?
C21C C17C 1.39(4) . ?
C17C C18C 1.370(18) . ?
C18C C22C 1.42(4) . ?
C22C C14C 1.34(3) . ?
C22C C20C 1.40(3) . ?
C20C C19C 1.38(2) . ?
C12C N2C 1.358(10) . ?
C12C C13C 1.370(10) . ?
C13C C14C 1.396(10) . ?
C14C C15C 1.392(11) . ?
C15C C16C 1.370(11) . ?
C16C N2C 1.317(9) . ?
C1D N1D 1.347(9) . ?
C1D C2D 1.375(9) . ?
C2D C3D 1.394(10) . ?
C3D C4D 1.391(10) . ?
C3D C6D 1.481(9) . ?
C4D C5D 1.369(9) . ?
C5D N1D 1.339(9) . ?
C6D C11D 1.386(10) . ?
C6D C7D 1.394(10) . ?
C7D C8D 1.371(9) . ?
C8D C9D 1.390(10) . ?
C9D C10D 1.396(10) . ?
C9D C14D 1.472(9) . ?
C10D C11D 1.390(10) . ?
C12D N2D 1.345(9) . ?
C12D C13D 1.379(10) . ?
C13D C14D 1.382(10) . ?
C14D C15D 1.397(10) . ?
C15D C16D 1.372(9) . ?
C16D N2D 1.356(9) . ?
C1E N1E 1.346(8) . ?
C1E C2E 1.375(10) . ?
C2E C3E 1.387(9) . ?
C3E C4E 1.390(9) . ?
C3E C6E 1.470(10) . ?
C4E C5E 1.357(10) . ?
C5E N1E 1.349(9) . ?
C6E C11E 1.407(9) . ?
C6E C7E 1.408(9) . ?
C7E C8E 1.349(10) . ?
C8E C9E 1.408(9) . ?
C9E C10E 1.386(9) . ?
C9E C14E 1.464(10) . ?
C10E C11E 1.371(10) . ?
C12E N2E 1.351(9) . ?
C12E C13E 1.352(10) . ?
C13E C14E 1.402(9) . ?
C14E C15E 1.401(9) . ?
C15E C16E 1.363(10) . ?
C16E N2E 1.344(8) . ?
C1P N1P 1.458(11) . ?
C2P N1P 1.487(10) . ?
C3P C41P 1.29(3) . ?
C3P C4P 1.44(3) . ?
C3P N1P 1.479(11) . ?
C4P N2P 1.49(2) . ?
C5P N2P 1.476(13) . ?
C41P N2P 1.54(3) . ?
C6P N2P 1.16(5) . ?
C69P N2P 1.70(6) . ?
C7P N3P 1.453(13) . ?
C71P N3P 1.56(4) . ?
C8P N3P 1.451(13) . ?
C9P C10P 1.37(2) . ?
C9P N3P 1.53(3) . ?
C91P C10P 1.39(3) . ?
C91P N3P 1.51(2) . ?
C10P N4P 1.470(10) . ?
C11P N4P 1.462(11) . ?
C12P N4P 1.492(10) . ?
C13P N5P 1.494(13) . ?
C14P N5P 1.501(11) . ?
C15P N5P 1.461(13) . ?
C15P C16P 1.492(17) . ?
C16P N6P 1.451(12) . ?
C17P N6P 1.484(9) . ?
C18P N6P 1.508(12) . ?
C19P N7P 1.442(12) . ?
C20P N7P 1.505(11) . ?
C21P C22P 1.46(4) . ?
C21P N7P 1.54(3) . ?
C22P N8P 1.57(3) . ?
C23P N8P 1.412(19) . ?
C94P N8P 1.43(2) . ?
C99P N7P 1.471(19) . ?
C99P C92P 1.61(4) . ?
C92P N8P 1.40(2) . ?
C93P N8P 1.52(2) . ?
C24P N8P 1.57(3) . ?
C25P N9P 1.488(11) . ?
C26P N9P 1.483(10) . ?
C27P C28P 1.497(13) . ?
C27P N9P 1.497(10) . ?
C28P N10P 1.465(10) . ?
C29P N10P 1.493(11) . ?
C30P N10P 1.481(10) . ?
C31P N11P 1.482(11) . ?
C32P N11P 1.447(11) . ?
C33P C34P 1.478(14) . ?
C33P N11P 1.488(11) . ?
C34P N12P 1.487(11) . ?
C35P N12P 1.475(10) . ?
C36P N12P 1.471(11) . ?
C1X N8X 1.330(9) . ?
C1X N1X 1.354(9) . ?
C1X C2X 1.438(10) . ?
C2X C3X 1.351(11) . ?
C3X C4X 1.451(10) . ?
C4X N2X 1.312(9) . ?
C4X N1X 1.370(8) . ?
C5X N2X 1.330(9) . ?
C5X N3X 1.374(8) . ?
C5X C6X 1.451(9) . ?
C6X C7X 1.330(10) . ?
C7X C8X 1.463(9) . ?
C8X N4X 1.328(9) . ?
C8X N3X 1.349(9) . ?
C9X N4X 1.325(9) . ?
C9X N5X 1.358(9) . ?
C9X C10X 1.443(10) . ?
C10X C11X 1.365(11) . ?
C11X C12X 1.427(11) . ?
C12X N6X 1.315(9) . ?
C12X N5X 1.375(8) . ?
C13X N6X 1.321(9) . ?
C13X N7X 1.363(8) . ?
C13X C14X 1.469(10) . ?
C14X C15X 1.338(11) . ?
C15X C16X 1.465(9) . ?
C16X N8X 1.323(9) . ?
C16X N7X 1.355(9) . ?
C1Y N8Y 1.325(13) . ?
C1Y N1Y 1.377(12) . ?
C1Y C2Y 1.448(14) . ?
C2Y C3Y 1.340(16) . ?
C3Y C4Y 1.441(12) . ?
C4Y N2Y 1.334(13) . ?
C4Y N1Y 1.359(12) . ?
C5Y N2Y 1.336(11) . ?
C5Y N3Y 1.355(10) . ?
C5Y C6Y 1.454(12) . ?
C6Y C7Y 1.341(11) . ?
C7Y C8Y 1.452(11) . ?
C8Y N4Y 1.342(10) . ?
C8Y N3Y 1.359(9) . ?
C9Y N4Y 1.313(9) . ?
C9Y N5Y 1.372(9) . ?
C9Y C10Y 1.433(10) . ?
C10Y C11Y 1.348(11) . ?
C11Y C12Y 1.434(10) . ?
C12Y N6Y 1.335(9) . ?
C12Y N5Y 1.365(10) . ?
C13Y N6Y 1.341(10) . ?
C13Y N7Y 1.354(11) . ?
C13Y C14Y 1.451(11) . ?
C14Y C15Y 1.346(13) . ?
C15Y C16Y 1.429(14) . ?
C16Y N8Y 1.326(12) . ?
C16Y N7Y 1.356(10) . ?
C1Z N8Z 1.327(12) . ?
C1Z N1Z 1.364(10) . ?
C1Z C2Z 1.424(15) . ?
C2Z C3Z 1.356(15) . ?
C3Z C4Z 1.444(13) . ?
C4Z N2Z 1.319(11) . ?
C4Z N1Z 1.360(12) . ?
C5Z N2Z 1.326(11) . ?
C5Z N3Z 1.358(11) . ?
C5Z C6Z 1.437(11) . ?
C6Z C7Z 1.357(13) . ?
C7Z C8Z 1.446(12) . ?
C8Z N4Z 1.314(11) . ?
C8Z N3Z 1.372(10) . ?
C9Z N4Z 1.320(11) . ?
C9Z N5Z 1.384(10) . ?
C9Z C10Z 1.452(13) . ?
C10Z C11Z 1.335(14) . ?
C11Z C12Z 1.448(14) . ?
C12Z N6Z 1.341(11) . ?
C12Z N5Z 1.350(11) . ?
C13Z N6Z 1.325(13) . ?
C13Z N7Z 1.372(13) . ?
C13Z C14Z 1.463(12) . ?
C14Z C15Z 1.339(16) . ?
C15Z C16Z 1.401(14) . ?
C16Z N8Z 1.326(13) . ?
C16Z N7Z 1.389(12) . ?
N100 O101 1.228(9) . ?
N100 O100 1.265(10) . ?
N100 O102 1.288(10) . ?
N110 O110 1.239(10) . ?
N110 O111 1.250(11) . ?
N110 O112 1.330(11) . ?
N120 O120 1.252(14) . ?
N120 O121 1.255(14) . ?
N120 O122 1.337(14) . ?
N121 O123 1.231(14) . ?
N121 O124 1.258(14) . ?
N121 O125 1.260(14) . ?
O125 O91Y 1.25(3) . ?
N130 O131 1.215(9) . ?
N130 O130 1.234(8) . ?
N130 O132 1.260(9) . ?
N150 O150 1.237(13) . ?
N150 O151 1.238(12) . ?
N150 O152 1.292(13) . ?
O151 O30V 1.53(3) . ?
N151 O153 1.225(13) . ?
N151 O154 1.239(14) . ?
N151 O155 1.277(13) . ?
N180 O180 1.229(10) . ?
N180 O182 1.244(10) . ?
N180 O181 1.264(11) . ?
N190 O190 1.209(11) . ?
N190 O191 1.228(12) . ?
N190 O192 1.310(11) . ?
O191 O193 1.11(2) . ?
O198 O194 0.95(7) . ?
O198 O197 0.96(7) 2_766 ?
O198 O195 0.98(7) 2_766 ?
O198 O196 1.50(8) 2_766 ?
O194 O195 1.44(5) 2_766 ?
O194 O196 1.47(5) 2_766 ?
O194 O197 1.72(6) 2_766 ?
O195 O198 0.98(7) 2_766 ?
O195 O194 1.44(6) 2_766 ?
O195 O197 1.71(4) . ?
O195 O10X 1.81(4) 2_766 ?
O196 O197 1.32(3) . ?
O196 O194 1.47(5) 2_766 ?
O196 O198 1.50(8) 2_766 ?
O197 O198 0.96(7) 2_766 ?
O197 O194 1.72(6) 2_766 ?
N200 O200 1.215(14) . ?
N200 O201 1.221(14) . ?
N200 O202 1.272(14) . ?
O200 O204 1.25(3) . ?
O200 O205 1.48(4) . ?
O201 O204 1.05(3) . ?
O202 O204 1.50(3) . ?
O203 O205 1.78(5) . ?
O205 O95 1.22(4) . ?
O205 O95X 1.54(5) . ?
N210 O210 1.203(7) . ?
N210 O211 1.229(8) . ?
N210 O212 1.257(7) . ?
N230 O236 1.06(3) . ?
N230 O235 1.15(3) 2_767 ?
N230 O234 1.21(3) . ?
N230 O231 1.226(13) . ?
N230 O230 1.23(3) 2_767 ?
N230 O232 1.267(14) . ?
N230 O233 1.64(4) . ?
O230 O235 0.87(3) . ?
O230 N230 1.23(3) 2_767 ?
O230 O234 1.60(3) 2_767 ?
O231 O234 1.07(3) . ?
O231 O233 1.36(4) . ?
O231 O236 1.52(3) . ?
O232 O235 1.52(3) 2_767 ?
O232 O233 1.55(4) . ?
O232 O236 1.62(3) . ?
O233 O236 1.46(5) . ?
O233 O92X 1.60(5) . ?
O234 O230 1.60(3) 2_767 ?
O234 O236 1.81(3) . ?
O235 N230 1.15(3) 2_767 ?
O235 O232 1.52(3) 2_767 ?
N240 O241 1.218(14) . ?
N240 O240 1.224(14) . ?
N240 O42 1.28(7) 1_556 ?
N240 O242 1.290(14) . ?
O241 O42 0.73(7) 1_556 ?
O242 O96 1.38(4) . ?
N250 O251 1.08(2) 2_667 ?
N250 O252 1.280(14) . ?
N250 O250 1.31(3) 2_667 ?
O250 N250 1.31(3) 2_667 ?
O251 N250 1.08(2) 2_667 ?
O251 O67 1.49(3) 2_566 ?
N251 O255 1.18(2) 2_667 ?
N251 O254 1.205(13) . ?
N251 O253 1.40(3) 2_667 ?
O253 N251 1.40(3) 2_667 ?
O255 N251 1.18(2) 2_667 ?
N260 O261 1.218(14) . ?
N260 O260 1.239(14) . ?
N260 O95Y 1.27(4) . ?
N260 O262 1.302(14) . ?
O260 O95Y 1.04(3) . ?
O262 O95Y 1.48(3) . ?
O262 O95X 1.54(3) . ?
O9 O9X 0.71(2) . ?
O10 O10X 0.68(3) . ?
O10X O195 1.81(4) 2_766 ?
O30 O30Z 1.54(4) . ?
O30X O30W 0.55(6) . ?
O30X O30Z 1.21(6) . ?
O30X O30Y 1.27(4) . ?
O30Y O30W 1.01(6) . ?
O30Y O30V 1.74(4) . ?
O30Z O30W 0.96(6) . ?
O32 O32X 0.67(2) . ?
O36 O36X 0.971(17) . ?
O40 O43 0.82(3) . ?
O42 O241 0.73(7) 1_554 ?
O42 N240 1.28(7) 1_554 ?
O47 O47X 0.669(14) . ?
O49 O49X 0.705(17) . ?
O54 O54X 0.855(18) . ?
O55 O55X 0.771(19) . ?
O56 O56X 0.75(2) . ?
O56 O72X 1.37(5) . ?
O67 O67X 0.88(3) . ?
O67 O251 1.49(3) 2_566 ?
O71 O71Z 0.88(5) 2_656 ?
O71 O71X 1.52(4) 2_656 ?
O71X O71Z 0.66(5) . ?
O71X O71Y 1.15(3) . ?
O71X O71 1.52(4) 2_656 ?
O71Y O71Z 1.80(6) . ?
O71Z O71 0.88(5) 2_656 ?
O72 O72X 1.31(5) . ?
O75 O75X 0.682(19) . ?
O76 O77 0.705(18) . ?
O81 O86X 1.29(2) . ?
O86X O86Y 1.33(2) . ?
O88 O88Z 1.32(3) . ?
O88X O88Y 0.83(4) 2_666 ?
O88X O88Z 1.20(4) . ?
O88Y O88X 0.83(4) 2_666 ?
O90 O90X 0.73(3) . ?
O90X O90Z 1.37(4) . ?
O90X O90Y 1.52(4) . ?
O90Y O94 1.10(4) . ?
O90Y O94Y 1.81(4) . ?
O90Z O94Z 1.70(4) . ?
O91 O91X 1.15(2) . ?
O91X O91Y 1.54(4) 1_455 ?
O91Y O91X 1.54(4) 1_655 ?
O92 O92X 1.28(4) . ?
O92 O92Y 1.46(3) . ?
O94 O94Y 0.84(3) . ?
O94 O94Z 1.75(4) . ?
O94 O94X 1.76(3) . ?
O94X O94Y 1.27(4) . ?
O94Y O94Z 1.05(4) . ?
O95 O95X 1.08(3) . ?
O95 O95Y 1.14(4) . ?
O95X O95Y 1.61(4) . ?
